data_7005231
loop_
_publ_author_name
'Ronson, Tanya K.'
'Adams, Harry'
'Harding, Lindsay P.'
'Pope, Simon J. A.'
'Sykes, Daniel'
'Faulkner, Stephen'
'Ward, Michael D.'

_publ_section_title
;
 Polynuclear lanthanide complexes of a series of bridging ligands
 containing two tridentate N,N',O-donor units: structures and
 luminescence properties.
;
_journal_issue 10
_journal_name_full 'Dalton transactions (Cambridge, England : 2003)'
_journal_page_first 1006
_journal_page_last 1022
_journal_paper_doi 10.1039/b618258e
_journal_year 2007
_chemical_formula_sum 'C80 H104 Cl5 N19 O30 Yb2'
_chemical_formula_weight 2335.15
_chemical_name_systematic
;
?
;
_space_group_IT_number 2
_symmetry_cell_setting triclinic
_symmetry_space_group_name_Hall '-P 1'
_symmetry_space_group_name_H-M 'P -1'
_atom_sites_solution_hydrogens geom
_atom_sites_solution_primary direct
_atom_sites_solution_secondary difmap
_audit_creation_method SHELXL-97
_cell_angle_alpha 91.300(3)
_cell_angle_beta 105.283(2)
_cell_angle_gamma 103.157(2)
_cell_formula_units_Z 2
_cell_length_a 14.5305(9)
_cell_length_b 14.6421(9)
_cell_length_c 24.2903(15)
_cell_measurement_reflns_used 8800
_cell_measurement_temperature 100(2)
_cell_measurement_theta_max 23.07
_cell_measurement_theta_min 2.27
_cell_volume 4835.5(5)
_computing_cell_refinement 'Bruker SMART'
_computing_data_collection 'Bruker SMART'
_computing_data_reduction 'Bruker SAINT'
_computing_molecular_graphics 'Bruker SHELXTL'
_computing_publication_material 'Bruker SHELXTL'
_computing_structure_refinement 'SHELXL-97 (Sheldrick, 1997)'
_computing_structure_solution 'SHELXS-97 (Sheldrick, 1990)'
_diffrn_ambient_temperature 100(2)
_diffrn_measured_fraction_theta_full 0.993
_diffrn_measured_fraction_theta_max 0.993
_diffrn_measurement_device_type 'Bruker SMART 1000 CCD area detector'
_diffrn_measurement_method 'phi and omega scans'
_diffrn_radiation_monochromator graphite
_diffrn_radiation_source 'fine-focus sealed tube'
_diffrn_radiation_type MoK\a
_diffrn_radiation_wavelength 0.71073
_diffrn_reflns_av_R_equivalents 0.0717
_diffrn_reflns_av_sigmaI/netI 0.0666
_diffrn_reflns_limit_h_max 17
_diffrn_reflns_limit_h_min -17
_diffrn_reflns_limit_k_max 18
_diffrn_reflns_limit_k_min -16
_diffrn_reflns_limit_l_max 29
_diffrn_reflns_limit_l_min -29
_diffrn_reflns_number 69390
_diffrn_reflns_theta_full 26.00
_diffrn_reflns_theta_max 26.00
_diffrn_reflns_theta_min 0.87
_exptl_absorpt_coefficient_mu 2.148
_exptl_absorpt_correction_T_max 0.9788
_exptl_absorpt_correction_T_min 0.7250
_exptl_absorpt_correction_type mullti-scan
_exptl_absorpt_process_details SADABS
_exptl_crystal_colour clear
_exptl_crystal_density_diffrn 1.604
_exptl_crystal_density_method 'not measured'
_exptl_crystal_description plate
_exptl_crystal_F_000 2364
_exptl_crystal_size_max 0.16
_exptl_crystal_size_mid 0.12
_exptl_crystal_size_min 0.01
_refine_diff_density_max 2.565
_refine_diff_density_min -0.858
_refine_diff_density_rms 0.137
_refine_ls_extinction_method none
_refine_ls_goodness_of_fit_ref 0.995
_refine_ls_hydrogen_treatment constr
_refine_ls_matrix_type full
_refine_ls_number_parameters 1284
_refine_ls_number_reflns 18874
_refine_ls_number_restraints 73
_refine_ls_restrained_S_all 0.998
_refine_ls_R_factor_all 0.0677
_refine_ls_R_factor_gt 0.0431
_refine_ls_shift/su_max 0.003
_refine_ls_shift/su_mean 0.000
_refine_ls_structure_factor_coef Fsqd
_refine_ls_weighting_details 'calc w=1/[\s^2^(Fo^2^)+(0.0465P)^2^+16.3072P] where P=(Fo^2^+2Fc^2^)/3'
_refine_ls_weighting_scheme calc
_refine_ls_wR_factor_gt 0.0977
_refine_ls_wR_factor_ref 0.1108
_reflns_number_gt 14039
_reflns_number_total 18874
_reflns_threshold_expression >2sigma(I)
_cod_data_source_file b618258e.txt
_cod_data_source_block imw534
_cod_original_sg_symbol_H-M P-1
_cod_database_code 7005231

loop_
_symmetry_equiv_pos_as_xyz
'x, y, z'
'-x, -y, -z'

loop_
_atom_site_label
_atom_site_type_symbol
_atom_site_fract_x
_atom_site_fract_y
_atom_site_fract_z
_atom_site_U_iso_or_equiv
_atom_site_adp_type
_atom_site_occupancy
_atom_site_symmetry_multiplicity
_atom_site_calc_flag
_atom_site_refinement_flags
_atom_site_disorder_assembly
_atom_site_disorder_group
Yb1 Yb 0.200626(16) 0.946641(17) 0.722247(9) 0.01541(7) Uani 1 1 d . . .
Yb2 Yb -0.196830(17) 0.701158(17) 0.763976(9) 0.01712(7) Uani 1 1 d . . .
O1 O 0.2391(3) 0.9619(3) 0.63878(15) 0.0199(8) Uani 1 1 d . . .
O2 O -0.3391(3) 0.6185(3) 0.70472(16) 0.0255(9) Uani 1 1 d . . .
O3 O 0.2097(3) 1.0983(3) 0.74874(15) 0.0205(8) Uani 1 1 d . . .
O4 O -0.2418(3) 0.8186(3) 0.80026(16) 0.0234(9) Uani 1 1 d . . .
O200 O 0.0910(3) 0.8863(3) 0.76682(15) 0.0217(9) Uani 1 1 d . . .
O201 O -0.0482(3) 0.7952(3) 0.77343(16) 0.0258(9) Uani 1 1 d . . .
O202 O 0.2738(3) 0.8234(3) 0.73704(17) 0.0253(9) Uani 1 1 d . . .
H2A H 0.2969 0.8083 0.7705 0.030 Uiso 1 1 d R . .
H2B H 0.2984 0.8082 0.7111 0.030 Uiso 1 1 d R . .
O203 O -0.1372(3) 0.5714(3) 0.78032(16) 0.0255(9) Uani 1 1 d . . .
H2C H -0.1010 0.5780 0.8146 0.031 Uiso 1 1 d R . .
H2D H -0.1774 0.5183 0.7689 0.031 Uiso 1 1 d R . .
N1 N 0.3706(3) 1.0343(3) 0.73300(18) 0.0182(10) Uani 1 1 d . . .
N2 N 0.3099(3) 0.9823(3) 0.82541(18) 0.0199(10) Uani 1 1 d . . .
N3 N 0.3068(3) 0.9589(4) 0.87867(18) 0.0222(11) Uani 1 1 d . . .
N4 N -0.0480(3) 0.7391(4) 0.91584(19) 0.0252(11) Uani 1 1 d . . .
N5 N -0.1340(3) 0.7095(3) 0.87403(19) 0.0215(11) Uani 1 1 d . . .
N6 N -0.3198(3) 0.6235(3) 0.81249(19) 0.0202(10) Uani 1 1 d . . .
N7 N 0.3470(3) 0.9812(3) 0.58603(19) 0.0200(10) Uani 1 1 d . . .
N8 N -0.4848(4) 0.5148(4) 0.6795(2) 0.0328(13) Uani 1 1 d . . .
N9 N 0.0722(3) 1.0144(3) 0.66131(18) 0.0168(10) Uani 1 1 d . . .
N10 N 0.0682(3) 0.8307(3) 0.64501(19) 0.0197(10) Uani 1 1 d . . .
N11 N 0.0522(3) 0.7405(3) 0.62401(19) 0.0207(10) Uani 1 1 d . . .
N12 N -0.1622(4) 0.5950(4) 0.6335(2) 0.0239(11) Uani 1 1 d . . .
N13 N -0.1711(3) 0.6701(3) 0.66322(19) 0.0214(11) Uani 1 1 d . . .
N14 N -0.2440(3) 0.8149(3) 0.69551(19) 0.0216(11) Uani 1 1 d . . .
N15 N 0.1429(4) 1.2190(3) 0.7597(2) 0.0248(11) Uani 1 1 d . . .
N16 N -0.2837(4) 0.9548(4) 0.8077(2) 0.0311(12) Uani 1 1 d . . .
C1 C 0.1476(4) 0.9474(4) 0.9007(2) 0.0225(13) Uani 1 1 d . . .
C2 C 0.0598(4) 0.8924(4) 0.9086(2) 0.0245(13) Uani 1 1 d . . .
C3 C -0.0079(5) 0.9373(5) 0.9209(3) 0.0321(15) Uani 1 1 d . . .
H3 H -0.0672 0.9009 0.9266 0.039 Uiso 1 1 calc R . .
C4 C 0.0101(6) 1.0349(5) 0.9251(3) 0.0390(17) Uani 1 1 d . . .
H4 H -0.0367 1.0648 0.9335 0.047 Uiso 1 1 calc R . .
C5 C 0.0962(5) 1.0885(5) 0.9169(3) 0.0376(16) Uani 1 1 d . . .
H5 H 0.1082 1.1552 0.9192 0.045 Uiso 1 1 calc R . .
C6 C 0.1654(5) 1.0441(5) 0.9054(3) 0.0293(14) Uani 1 1 d . . .
H6 H 0.2253 1.0810 0.9007 0.035 Uiso 1 1 calc R . .
C7 C 0.2210(4) 0.8964(4) 0.8886(2) 0.0251(13) Uani 1 1 d . . .
H7A H 0.2425 0.8602 0.9215 0.030 Uiso 1 1 calc R . .
H7B H 0.1879 0.8509 0.8545 0.030 Uiso 1 1 calc R . .
C8 C 0.3890(4) 1.0045(5) 0.9188(2) 0.0282(14) Uani 1 1 d . . .
H8 H 0.4032 0.9987 0.9589 0.034 Uiso 1 1 calc R . .
C9 C 0.4483(4) 1.0606(4) 0.8914(2) 0.0254(13) Uani 1 1 d . . .
H9 H 0.5108 1.1020 0.9083 0.030 Uiso 1 1 calc R . .
C10 C 0.3974(4) 1.0443(4) 0.8336(2) 0.0192(12) Uani 1 1 d . . .
C11 C 0.4256(4) 1.0798(4) 0.7831(2) 0.0180(12) Uani 1 1 d . . .
C12 C 0.5052(4) 1.1570(4) 0.7869(2) 0.0253(13) Uani 1 1 d . . .
H12 H 0.5442 1.1883 0.8230 0.030 Uiso 1 1 calc R . .
C13 C 0.5253(4) 1.1864(4) 0.7368(3) 0.0270(14) Uani 1 1 d . . .
H13 H 0.5768 1.2404 0.7380 0.032 Uiso 1 1 calc R . .
C14 C 0.4705(4) 1.1372(4) 0.6847(2) 0.0244(13) Uani 1 1 d . . .
H14 H 0.4844 1.1558 0.6499 0.029 Uiso 1 1 calc R . .
C15 C 0.3943(4) 1.0595(4) 0.6847(2) 0.0196(12) Uani 1 1 d . . .
C16 C 0.3248(4) 0.9995(4) 0.6338(2) 0.0193(12) Uani 1 1 d . . .
C17 C 0.2685(4) 0.9224(4) 0.5388(2) 0.0271(14) Uani 1 1 d . . .
H17A H 0.2851 0.9344 0.5023 0.032 Uiso 1 1 calc R . .
H17B H 0.2061 0.9408 0.5364 0.032 Uiso 1 1 calc R . .
C18 C 0.2538(5) 0.8177(5) 0.5468(3) 0.0351(16) Uani 1 1 d . . .
H18A H 0.2288 0.8041 0.5803 0.053 Uiso 1 1 calc R . .
H18B H 0.3167 0.8003 0.5527 0.053 Uiso 1 1 calc R . .
H18C H 0.2063 0.7814 0.5126 0.053 Uiso 1 1 calc R . .
C19 C 0.4474(4) 1.0029(4) 0.5791(2) 0.0230(13) Uani 1 1 d . . .
H19A H 0.4593 0.9456 0.5628 0.028 Uiso 1 1 calc R . .
H19B H 0.4955 1.0215 0.6172 0.028 Uiso 1 1 calc R . .
C20 C 0.4632(5) 1.0813(5) 0.5405(3) 0.0303(15) Uani 1 1 d . . .
H20A H 0.4488 1.1374 0.5557 0.045 Uiso 1 1 calc R . .
H20B H 0.4194 1.0611 0.5018 0.045 Uiso 1 1 calc R . .
H20C H 0.5317 1.0961 0.5390 0.045 Uiso 1 1 calc R . .
C21 C 0.0435(4) 0.7873(4) 0.9038(2) 0.0224(13) Uani 1 1 d . . .
H21A H 0.0421 0.7657 0.8646 0.027 Uiso 1 1 calc R . .
H21B H 0.0994 0.7698 0.9310 0.027 Uiso 1 1 calc R . .
C22 C -0.0610(5) 0.7274(5) 0.9684(3) 0.0342(16) Uani 1 1 d . . .
H22 H -0.0112 0.7430 1.0038 0.041 Uiso 1 1 calc R . .
C23 C -0.1584(5) 0.6892(5) 0.9615(3) 0.0345(16) Uani 1 1 d . . .
H23 H -0.1903 0.6728 0.9906 0.041 Uiso 1 1 calc R . .
C24 C -0.2012(4) 0.6792(4) 0.9022(2) 0.0234(13) Uani 1 1 d . . .
C25 C -0.3034(4) 0.6398(4) 0.8696(2) 0.0199(12) Uani 1 1 d . . .
C26 C -0.3801(5) 0.6193(5) 0.8956(3) 0.0300(15) Uani 1 1 d . . .
H26 H -0.3670 0.6279 0.9361 0.036 Uiso 1 1 calc R . .
C27 C -0.4748(5) 0.5862(5) 0.8614(3) 0.0338(16) Uani 1 1 d . . .
H27 H -0.5283 0.5742 0.8779 0.041 Uiso 1 1 calc R . .
C28 C -0.4920(5) 0.5704(5) 0.8028(3) 0.0300(15) Uani 1 1 d . . .
H28 H -0.5571 0.5494 0.7786 0.036 Uiso 1 1 calc R . .
C29 C -0.4116(4) 0.5861(4) 0.7800(2) 0.0214(12) Uani 1 1 d . . .
C30 C -0.4134(4) 0.5719(4) 0.7184(2) 0.0257(14) Uani 1 1 d . . .
C31 C -0.4783(5) 0.5127(7) 0.6199(3) 0.058(3) Uani 1 1 d . . .
H31A H -0.5452 0.4918 0.5935 0.069 Uiso 1 1 calc R . .
H31B H -0.4490 0.5771 0.6117 0.069 Uiso 1 1 calc R . .
C32 C -0.4192(7) 0.4501(8) 0.6100(4) 0.080(3) Uani 1 1 d . . .
H32A H -0.4503 0.3856 0.6157 0.121 Uiso 1 1 calc R . .
H32B H -0.3534 0.4696 0.6369 0.121 Uiso 1 1 calc R . .
H32C H -0.4139 0.4527 0.5707 0.121 Uiso 1 1 calc R . .
C33 C -0.5669(4) 0.4418(5) 0.6893(3) 0.0349(16) Uani 1 1 d . . .
H33A H -0.5525 0.4320 0.7306 0.042 Uiso 1 1 calc R . .
H33B H -0.5719 0.3816 0.6681 0.042 Uiso 1 1 calc R . .
C34 C -0.6644(5) 0.4689(6) 0.6703(3) 0.0446(19) Uani 1 1 d . . .
H34A H -0.6770 0.4827 0.6301 0.067 Uiso 1 1 calc R . .
H34B H -0.6622 0.5248 0.6941 0.067 Uiso 1 1 calc R . .
H34C H -0.7172 0.4167 0.6745 0.067 Uiso 1 1 calc R . .
C35 C 0.0548(4) 0.5736(4) 0.6312(2) 0.0230(13) Uani 1 1 d . . .
C36 C -0.0346(5) 0.5096(4) 0.6287(2) 0.0241(13) Uani 1 1 d . . .
C37 C -0.0564(5) 0.4244(4) 0.5974(2) 0.0259(14) Uani 1 1 d . . .
H37 H -0.1166 0.3804 0.5954 0.031 Uiso 1 1 calc R . .
C38 C 0.0064(5) 0.4005(4) 0.5686(2) 0.0269(14) Uani 1 1 d . . .
H38 H -0.0112 0.3411 0.5471 0.032 Uiso 1 1 calc R . .
C39 C 0.0941(5) 0.4623(5) 0.5711(3) 0.0311(15) Uani 1 1 d . . .
H39 H 0.1379 0.4458 0.5519 0.037 Uiso 1 1 calc R . .
C40 C 0.1180(4) 0.5489(4) 0.6020(3) 0.0254(13) Uani 1 1 d . . .
H40 H 0.1783 0.5924 0.6034 0.031 Uiso 1 1 calc R . .
C41 C 0.0848(5) 0.6705(4) 0.6629(3) 0.0293(14) Uani 1 1 d . . .
H41A H 0.0550 0.6690 0.6952 0.035 Uiso 1 1 calc R . .
H41B H 0.1572 0.6892 0.6787 0.035 Uiso 1 1 calc R . .
C42 C -0.0040(4) 0.7256(4) 0.5696(2) 0.0221(13) Uani 1 1 d . . .
H42 H -0.0245 0.6675 0.5465 0.026 Uiso 1 1 calc R . .
C43 C -0.0266(4) 0.8077(4) 0.5530(2) 0.0212(12) Uani 1 1 d . . .
H43 H -0.0646 0.8191 0.5167 0.025 Uiso 1 1 calc R . .
C44 C 0.0188(4) 0.8718(4) 0.6016(2) 0.0193(12) Uani 1 1 d . . .
C45 C 0.0172(4) 0.9698(4) 0.6100(2) 0.0181(12) Uani 1 1 d . . .
C46 C -0.0379(4) 1.0156(4) 0.5687(2) 0.0259(14) Uani 1 1 d . . .
H46 H -0.0779 0.9827 0.5332 0.031 Uiso 1 1 calc R . .
C47 C -0.0334(5) 1.1092(5) 0.5802(3) 0.0294(14) Uani 1 1 d . . .
H47 H -0.0690 1.1420 0.5522 0.035 Uiso 1 1 calc R . .
C48 C 0.0232(5) 1.1555(4) 0.6328(3) 0.0286(14) Uani 1 1 d . . .
H48 H 0.0272 1.2202 0.6414 0.034 Uiso 1 1 calc R . .
C49 C 0.0739(4) 1.1049(4) 0.6725(2) 0.0190(12) Uani 1 1 d . . .
C50 C 0.1451(4) 1.1425(4) 0.7300(2) 0.0200(12) Uani 1 1 d . . .
C51 C 0.2268(5) 1.2538(4) 0.8112(2) 0.0295(14) Uani 1 1 d . . .
H51A H 0.2413 1.2000 0.8330 0.035 Uiso 1 1 calc R . .
H51B H 0.2088 1.2970 0.8363 0.035 Uiso 1 1 calc R . .
C52 C 0.3189(5) 1.3058(5) 0.7950(3) 0.0378(17) Uani 1 1 d . . .
H52A H 0.3086 1.3650 0.7794 0.057 Uiso 1 1 calc R . .
H52B H 0.3316 1.2663 0.7660 0.057 Uiso 1 1 calc R . .
H52C H 0.3755 1.3193 0.8291 0.057 Uiso 1 1 calc R . .
C53 C 0.0583(5) 1.2617(5) 0.7524(3) 0.0358(16) Uani 1 1 d . . .
H53A H 0.0381 1.2597 0.7883 0.043 Uiso 1 1 calc R . .
H53B H 0.0023 1.2239 0.7217 0.043 Uiso 1 1 calc R . .
C54 C 0.0803(6) 1.3620(5) 0.7374(4) 0.049(2) Uani 1 1 d . . .
H54A H 0.1013 1.3647 0.7022 0.074 Uiso 1 1 calc R . .
H54B H 0.1330 1.4006 0.7688 0.074 Uiso 1 1 calc R . .
H54C H 0.0211 1.3860 0.7316 0.074 Uiso 1 1 calc R . .
C55 C -0.1051(5) 0.5289(5) 0.6609(3) 0.0321(15) Uani 1 1 d . . .
H55A H -0.1510 0.4688 0.6633 0.038 Uiso 1 1 calc R . .
H55B H -0.0675 0.5552 0.7004 0.038 Uiso 1 1 calc R . .
C56 C -0.2081(5) 0.5923(5) 0.5775(3) 0.0297(14) Uani 1 1 d . . .
H56 H -0.2123 0.5453 0.5487 0.036 Uiso 1 1 calc R . .
C57 C -0.2475(4) 0.6686(4) 0.5689(2) 0.0258(14) Uani 1 1 d . . .
H57 H -0.2838 0.6859 0.5338 0.031 Uiso 1 1 calc R . .
C58 C -0.2227(4) 0.7155(4) 0.6232(2) 0.0218(13) Uani 1 1 d . . .
C59 C -0.2455(4) 0.8020(4) 0.6407(2) 0.0225(13) Uani 1 1 d . . .
C60 C -0.2634(5) 0.8698(5) 0.6018(3) 0.0315(15) Uani 1 1 d . . .
H60 H -0.2651 0.8592 0.5627 0.038 Uiso 1 1 calc R . .
C61 C -0.2784(6) 0.9518(5) 0.6222(3) 0.0454(19) Uani 1 1 d . . .
H61 H -0.2870 1.0005 0.5976 0.054 Uiso 1 1 calc R . .
C62 C -0.2809(6) 0.9638(5) 0.6784(3) 0.047(2) Uani 1 1 d . . .
H62 H -0.2943 1.0192 0.6921 0.056 Uiso 1 1 calc R . .
C63 C -0.2635(5) 0.8928(4) 0.7146(3) 0.0273(14) Uani 1 1 d . . .
C64 C -0.2641(5) 0.8902(4) 0.7769(3) 0.0271(14) Uani 1 1 d . . .
C65 C -0.2801(5) 0.9386(5) 0.8683(3) 0.0368(16) Uani 1 1 d . . .
H65A H -0.2576 0.9998 0.8918 0.044 Uiso 1 1 calc R . .
H65B H -0.2323 0.9004 0.8831 0.044 Uiso 1 1 calc R . .
C66 C -0.3811(6) 0.8878(6) 0.8734(4) 0.054(2) Uani 1 1 d . . .
H66A H -0.4037 0.8276 0.8498 0.082 Uiso 1 1 calc R . .
H66B H -0.4278 0.9268 0.8602 0.082 Uiso 1 1 calc R . .
H66C H -0.3766 0.8764 0.9135 0.082 Uiso 1 1 calc R . .
C67 C -0.3127(6) 1.0417(5) 0.7892(3) 0.046(2) Uani 1 1 d . . .
H67A H -0.3545 1.0580 0.8123 0.055 Uiso 1 1 calc R . .
H67B H -0.3519 1.0309 0.7486 0.055 Uiso 1 1 calc R . .
C68 C -0.2236(7) 1.1227(5) 0.7960(3) 0.052(2) Uani 1 1 d . . .
H68A H -0.1815 1.1061 0.7738 0.077 Uiso 1 1 calc R . .
H68B H -0.1866 1.1357 0.8365 0.077 Uiso 1 1 calc R . .
H68C H -0.2449 1.1789 0.7821 0.077 Uiso 1 1 calc R . .
C200 C 0.0037(4) 0.8728(5) 0.7675(2) 0.0265(14) Uani 1 1 d . . .
C201 C -0.0303(7) 0.9652(7) 0.7719(4) 0.069(3) Uani 1 1 d . . .
H20D H -0.0636 0.9791 0.7336 0.103 Uiso 1 1 calc R . .
H20E H 0.0271 1.0172 0.7891 0.103 Uiso 1 1 calc R . .
H20F H -0.0757 0.9577 0.7959 0.103 Uiso 1 1 calc R . .
Cl1 Cl 0.25624(11) 0.81601(12) 0.04484(6) 0.0304(3) Uani 1 1 d . . .
O10 O 0.3163(4) 0.8963(5) 0.0277(2) 0.0660(18) Uani 1 1 d . . .
O11 O 0.1663(3) 0.8377(4) 0.04701(19) 0.0403(12) Uani 1 1 d . . .
O12 O 0.3087(4) 0.7968(4) 0.10038(18) 0.0458(13) Uani 1 1 d . . .
O13 O 0.2357(4) 0.7375(4) 0.0035(2) 0.0538(15) Uani 1 1 d . . .
Cl2 Cl 0.52635(13) 0.20662(13) 0.31475(7) 0.0382(4) Uani 1 1 d . . .
O14 O 0.4664(5) 0.2410(4) 0.2681(2) 0.0649(17) Uani 1 1 d . . .
O15 O 0.6283(4) 0.2566(6) 0.3251(3) 0.085(2) Uani 1 1 d . . .
O16 O 0.4944(5) 0.2144(6) 0.3641(3) 0.083(2) Uani 1 1 d . . .
O17 O 0.5221(6) 0.1114(5) 0.3011(3) 0.087(2) Uani 1 1 d . . .
Cl3 Cl 0.7030(4) 0.5741(5) 1.0662(3) 0.0526(17) Uani 0.50 1 d PDU A 1
O18 O 0.8055(8) 0.6253(10) 1.0862(5) 0.069(4) Uani 0.50 1 d PD A 1
Cl3' Cl 0.6632(4) 0.5533(5) 1.0561(3) 0.0515(16) Uani 0.50 1 d PDU A 2
O18' O 0.5626(7) 0.5124(9) 1.0271(5) 0.062(3) Uani 0.50 1 d PD A 2
O19 O 0.6633(6) 0.6491(5) 1.0505(3) 0.091(2) Uani 1 1 d D . .
O20 O 0.7102(6) 0.5148(5) 1.0228(3) 0.090(2) Uani 1 1 d D . .
O21 O 0.6823(5) 0.5294(4) 1.1137(2) 0.0666(18) Uani 1 1 d D . .
Cl4 Cl 0.74275(10) 0.77822(10) 0.42055(6) 0.0242(3) Uani 1 1 d . . .
O22 O 0.7291(3) 0.7982(3) 0.36156(18) 0.0384(11) Uani 1 1 d . . .
O23 O 0.8089(3) 0.7174(3) 0.43485(18) 0.0336(11) Uani 1 1 d . . .
O24 O 0.6485(3) 0.7334(3) 0.42892(19) 0.0375(11) Uani 1 1 d . . .
O25 O 0.7827(3) 0.8646(3) 0.4577(2) 0.0411(12) Uani 1 1 d . . .
Cl5 Cl -0.25491(11) 0.22281(11) 0.63831(6) 0.0287(3) Uani 1 1 d D . .
O29 O -0.3318(3) 0.1612(3) 0.6552(2) 0.0376(11) Uani 1 1 d . B .
O26 O -0.1886(8) 0.1751(8) 0.6231(5) 0.063(2) Uani 0.50 1 d PDU B 1
O27 O -0.1921(8) 0.2866(8) 0.6874(4) 0.061(2) Uani 0.50 1 d PDU B 1
O28 O -0.2859(8) 0.2806(8) 0.5941(5) 0.059(2) Uani 0.50 1 d PDU B 1
O26' O -0.2639(8) 0.1922(8) 0.5802(4) 0.049(2) Uani 0.50 1 d PDU B 2
O27' O -0.1633(7) 0.2203(9) 0.6733(5) 0.061(2) Uani 0.50 1 d PDU B 2
O28' O -0.2798(8) 0.3129(6) 0.6363(5) 0.050(2) Uani 0.50 1 d PDU B 2
O1W O -0.2609(5) 0.4094(4) 0.7457(3) 0.076(2) Uani 1 1 d . . .
H2W H -0.2396 0.3720 0.7278 0.091 Uiso 1 1 d R . .
H1W H -0.2974 0.3934 0.7678 0.091 Uiso 1 1 d R . .
N1S N 1.3761(5) 0.6129(5) 1.1790(3) 0.0566(18) Uani 1 1 d . . .
C1S C 1.3968(6) 0.6208(6) 1.1361(4) 0.049(2) Uani 1 1 d . . .
C2S C 1.4226(6) 0.6352(6) 1.0822(3) 0.052(2) Uani 1 1 d . . .
H2S1 H 1.3637 0.6126 1.0501 0.078 Uiso 1 1 calc R . .
H2S2 H 1.4717 0.6003 1.0800 0.078 Uiso 1 1 calc R . .
H2S3 H 1.4497 0.7025 1.0805 0.078 Uiso 1 1 calc R . .
N2S N 0.3053(5) 0.5798(5) 0.5272(3) 0.0534(18) Uani 1 1 d . . .
C3S C 0.3692(7) 0.6325(6) 0.5205(3) 0.052(2) Uani 1 1 d . . .
C4S C 0.4527(7) 0.7010(6) 0.5104(4) 0.071(3) Uani 1 1 d . . .
H4S1 H 0.4300 0.7316 0.4756 0.107 Uiso 1 1 calc R . .
H4S2 H 0.5025 0.6686 0.5057 0.107 Uiso 1 1 calc R . .
H4S3 H 0.4813 0.7486 0.5432 0.107 Uiso 1 1 calc R . .
N3S N 0.6439(6) 0.2327(5) 1.1538(3) 0.061(2) Uani 1 1 d . . .
C5S C 0.6093(6) 0.2506(6) 1.1075(4) 0.055(2) Uani 1 1 d . . .
C6S C 0.5707(8) 0.2740(8) 1.0491(4) 0.073(3) Uani 1 1 d . . .
H6S1 H 0.5893 0.3424 1.0476 0.110 Uiso 1 1 calc R . .
H6S2 H 0.4989 0.2520 1.0374 0.110 Uiso 1 1 calc R . .
H6S3 H 0.5980 0.2433 1.0230 0.110 Uiso 1 1 calc R . .
O1S O 0.9883(5) 0.4552(5) 1.1335(3) 0.0727(19) Uani 1 1 d . . .
C11S C 0.8760(7) 0.3884(7) 1.1904(3) 0.065(3) Uani 1 1 d . . .
H11A H 0.9050 0.3338 1.1957 0.097 Uiso 1 1 calc R . .
H11B H 0.8063 0.3688 1.1892 0.097 Uiso 1 1 calc R . .
H11C H 0.9105 0.4366 1.2223 0.097 Uiso 1 1 calc R . .
C12S C 0.8856(7) 0.4287(8) 1.1340(4) 0.076(3) Uani 1 1 d . . .
H12A H 0.8477 0.3812 1.1016 0.091 Uiso 1 1 calc R . .
H12B H 0.8577 0.4847 1.1291 0.091 Uiso 1 1 calc R . .
C13S C 0.9998(10) 0.4990(10) 1.0826(5) 0.103(4) Uani 1 1 d . . .
H13A H 0.9565 0.5432 1.0733 0.123 Uiso 1 1 calc R . .
H13B H 0.9809 0.4505 1.0499 0.123 Uiso 1 1 calc R . .
C14S C 1.1075(12) 0.5525(13) 1.0928(6) 0.158(8) Uani 1 1 d . . .
H14A H 1.1183 0.6144 1.1129 0.238 Uiso 1 1 calc R . .
H14B H 1.1224 0.5605 1.0558 0.238 Uiso 1 1 calc R . .
H14C H 1.1504 0.5167 1.1160 0.238 Uiso 1 1 calc R . .

loop_
_atom_site_aniso_label
_atom_site_aniso_U_11
_atom_site_aniso_U_22
_atom_site_aniso_U_33
_atom_site_aniso_U_23
_atom_site_aniso_U_13
_atom_site_aniso_U_12
Yb1 0.01176(12) 0.01683(14) 0.01658(12) 0.00200(9) 0.00351(9) 0.00172(10)
Yb2 0.01431(13) 0.01785(14) 0.01895(12) 0.00331(9) 0.00555(10) 0.00212(10)
O1 0.016(2) 0.022(2) 0.0184(19) 0.0012(16) 0.0040(16) -0.0007(17)
O2 0.016(2) 0.032(2) 0.024(2) 0.0041(18) 0.0059(17) -0.0036(18)
O3 0.017(2) 0.017(2) 0.023(2) -0.0010(16) 0.0015(16) 0.0020(17)
O4 0.027(2) 0.024(2) 0.025(2) 0.0068(17) 0.0099(17) 0.0128(19)
O200 0.015(2) 0.025(2) 0.022(2) 0.0044(16) 0.0039(16) -0.0009(17)
O201 0.023(2) 0.030(2) 0.020(2) 0.0045(17) 0.0059(17) -0.0027(19)
O202 0.021(2) 0.024(2) 0.029(2) 0.0020(17) 0.0030(17) 0.0068(18)
O203 0.028(2) 0.027(2) 0.023(2) 0.0025(17) 0.0078(17) 0.0087(19)
N1 0.013(2) 0.021(3) 0.020(2) 0.0024(19) 0.0045(19) 0.006(2)
N2 0.017(2) 0.024(3) 0.017(2) 0.0025(19) 0.0040(19) 0.004(2)
N3 0.017(2) 0.030(3) 0.016(2) 0.005(2) 0.0024(19) 0.001(2)
N4 0.018(3) 0.035(3) 0.016(2) 0.005(2) 0.001(2) 0.000(2)
N5 0.020(3) 0.025(3) 0.019(2) 0.004(2) 0.005(2) 0.004(2)
N6 0.018(2) 0.019(3) 0.023(2) 0.0049(19) 0.006(2) 0.001(2)
N7 0.020(3) 0.021(3) 0.020(2) 0.0014(19) 0.0072(19) 0.003(2)
N8 0.022(3) 0.041(3) 0.026(3) 0.004(2) 0.007(2) -0.011(3)
N9 0.013(2) 0.017(3) 0.019(2) 0.0025(18) 0.0050(18) 0.0004(19)
N10 0.020(3) 0.016(3) 0.022(2) 0.0011(19) 0.006(2) 0.000(2)
N11 0.020(3) 0.019(3) 0.022(2) 0.0007(19) 0.004(2) 0.004(2)
N12 0.023(3) 0.027(3) 0.025(3) 0.002(2) 0.012(2) 0.007(2)
N13 0.019(3) 0.024(3) 0.021(2) 0.002(2) 0.008(2) 0.001(2)
N14 0.017(2) 0.023(3) 0.023(2) 0.006(2) 0.003(2) 0.003(2)
N15 0.022(3) 0.020(3) 0.031(3) 0.000(2) 0.004(2) 0.006(2)
N16 0.040(3) 0.030(3) 0.029(3) 0.003(2) 0.011(2) 0.018(3)
C1 0.023(3) 0.030(4) 0.012(3) 0.002(2) 0.003(2) 0.004(3)
C2 0.030(3) 0.026(3) 0.015(3) 0.003(2) 0.005(2) 0.003(3)
C3 0.032(4) 0.039(4) 0.030(3) 0.004(3) 0.014(3) 0.012(3)
C4 0.047(4) 0.040(4) 0.038(4) 0.002(3) 0.019(3) 0.018(4)
C5 0.047(4) 0.027(4) 0.041(4) 0.003(3) 0.016(3) 0.010(3)
C6 0.029(3) 0.028(4) 0.033(3) 0.006(3) 0.014(3) 0.003(3)
C7 0.024(3) 0.029(4) 0.019(3) 0.005(2) 0.004(2) 0.000(3)
C8 0.024(3) 0.040(4) 0.016(3) -0.001(3) 0.002(2) 0.003(3)
C9 0.013(3) 0.031(4) 0.025(3) 0.000(3) 0.002(2) -0.003(3)
C10 0.011(3) 0.021(3) 0.023(3) 0.000(2) 0.002(2) 0.003(2)
C11 0.012(3) 0.025(3) 0.019(3) 0.003(2) 0.005(2) 0.007(2)
C12 0.016(3) 0.030(4) 0.027(3) -0.001(3) 0.005(2) 0.001(3)
C13 0.015(3) 0.026(3) 0.034(3) 0.000(3) 0.007(3) -0.006(3)
C14 0.015(3) 0.031(4) 0.027(3) 0.003(3) 0.007(2) 0.002(3)
C15 0.019(3) 0.018(3) 0.025(3) 0.004(2) 0.008(2) 0.007(2)
C16 0.016(3) 0.022(3) 0.021(3) 0.007(2) 0.005(2) 0.006(2)
C17 0.025(3) 0.034(4) 0.019(3) -0.001(3) 0.003(2) 0.006(3)
C18 0.032(4) 0.028(4) 0.042(4) -0.001(3) 0.007(3) 0.006(3)
C19 0.018(3) 0.031(4) 0.025(3) 0.003(2) 0.013(2) 0.006(3)
C20 0.035(4) 0.034(4) 0.028(3) 0.005(3) 0.016(3) 0.011(3)
C21 0.019(3) 0.029(3) 0.018(3) 0.003(2) 0.004(2) 0.004(3)
C22 0.035(4) 0.045(4) 0.017(3) 0.005(3) 0.005(3) 0.002(3)
C23 0.029(4) 0.047(4) 0.024(3) 0.002(3) 0.012(3) -0.003(3)
C24 0.027(3) 0.024(3) 0.021(3) 0.004(2) 0.011(2) 0.003(3)
C25 0.019(3) 0.015(3) 0.024(3) 0.004(2) 0.006(2) 0.001(2)
C26 0.027(3) 0.030(4) 0.032(3) 0.001(3) 0.017(3) -0.003(3)
C27 0.027(4) 0.039(4) 0.039(4) 0.006(3) 0.019(3) 0.002(3)
C28 0.021(3) 0.033(4) 0.033(3) 0.002(3) 0.010(3) -0.001(3)
C29 0.018(3) 0.019(3) 0.029(3) 0.006(2) 0.010(2) 0.004(2)
C30 0.015(3) 0.030(4) 0.030(3) 0.005(3) 0.003(2) 0.004(3)
C31 0.031(4) 0.086(7) 0.037(4) -0.008(4) 0.011(3) -0.026(4)
C32 0.063(6) 0.096(8) 0.068(6) -0.035(6) 0.037(5) -0.028(6)
C33 0.023(3) 0.040(4) 0.033(3) 0.003(3) 0.008(3) -0.011(3)
C34 0.026(4) 0.057(5) 0.041(4) 0.007(4) 0.006(3) -0.007(4)
C35 0.028(3) 0.016(3) 0.024(3) -0.001(2) 0.003(2) 0.007(3)
C36 0.031(3) 0.022(3) 0.021(3) 0.002(2) 0.009(3) 0.008(3)
C37 0.032(4) 0.016(3) 0.030(3) 0.003(2) 0.013(3) 0.000(3)
C38 0.038(4) 0.021(3) 0.026(3) 0.003(2) 0.012(3) 0.011(3)
C39 0.033(4) 0.033(4) 0.036(3) 0.008(3) 0.018(3) 0.014(3)
C40 0.016(3) 0.023(3) 0.033(3) 0.004(3) 0.002(2) 0.002(3)
C41 0.041(4) 0.014(3) 0.027(3) 0.002(2) 0.001(3) 0.003(3)
C42 0.021(3) 0.025(3) 0.015(3) -0.001(2) 0.000(2) 0.002(3)
C43 0.020(3) 0.022(3) 0.015(3) 0.002(2) -0.001(2) 0.000(2)
C44 0.014(3) 0.021(3) 0.021(3) 0.002(2) 0.003(2) 0.005(2)
C45 0.013(3) 0.019(3) 0.022(3) 0.004(2) 0.008(2) -0.001(2)
C46 0.022(3) 0.027(3) 0.022(3) 0.004(2) 0.000(2) -0.001(3)
C47 0.025(3) 0.031(4) 0.027(3) 0.008(3) -0.005(3) 0.008(3)
C48 0.029(4) 0.019(3) 0.035(3) 0.006(3) 0.003(3) 0.008(3)
C49 0.014(3) 0.021(3) 0.023(3) 0.003(2) 0.008(2) 0.004(2)
C50 0.018(3) 0.015(3) 0.028(3) 0.005(2) 0.009(2) 0.003(2)
C51 0.037(4) 0.025(3) 0.023(3) 0.000(3) 0.004(3) 0.005(3)
C52 0.031(4) 0.033(4) 0.037(4) -0.005(3) 0.001(3) -0.007(3)
C53 0.033(4) 0.035(4) 0.041(4) -0.002(3) 0.007(3) 0.014(3)
C54 0.050(5) 0.021(4) 0.068(5) -0.010(3) -0.004(4) 0.016(3)
C55 0.038(4) 0.033(4) 0.036(3) 0.007(3) 0.019(3) 0.019(3)
C56 0.028(3) 0.036(4) 0.027(3) -0.003(3) 0.013(3) 0.007(3)
C57 0.020(3) 0.033(4) 0.022(3) 0.005(3) 0.006(2) 0.003(3)
C58 0.020(3) 0.023(3) 0.024(3) 0.008(2) 0.012(2) 0.001(3)
C59 0.018(3) 0.023(3) 0.025(3) 0.005(2) 0.006(2) 0.002(3)
C60 0.035(4) 0.036(4) 0.021(3) 0.005(3) 0.006(3) 0.006(3)
C61 0.075(6) 0.036(4) 0.029(4) 0.009(3) 0.009(4) 0.026(4)
C62 0.086(6) 0.027(4) 0.029(4) 0.007(3) 0.005(4) 0.031(4)
C63 0.033(4) 0.026(4) 0.027(3) 0.006(3) 0.009(3) 0.015(3)
C64 0.027(3) 0.028(4) 0.029(3) 0.005(3) 0.009(3) 0.011(3)
C65 0.048(4) 0.036(4) 0.031(3) -0.001(3) 0.012(3) 0.019(3)
C66 0.058(5) 0.056(5) 0.065(5) 0.011(4) 0.038(4) 0.020(4)
C67 0.071(6) 0.040(5) 0.041(4) 0.004(3) 0.018(4) 0.035(4)
C68 0.086(7) 0.035(4) 0.039(4) 0.009(3) 0.019(4) 0.023(4)
C200 0.022(3) 0.030(4) 0.028(3) 0.011(3) 0.009(3) 0.005(3)
C201 0.054(6) 0.074(7) 0.073(6) 0.012(5) 0.017(5) 0.007(5)
Cl1 0.0224(8) 0.0459(10) 0.0199(7) -0.0025(6) -0.0005(6) 0.0104(7)
O10 0.041(3) 0.093(5) 0.041(3) 0.011(3) 0.003(3) -0.020(3)
O11 0.027(3) 0.052(3) 0.041(3) -0.007(2) 0.003(2) 0.016(2)
O12 0.045(3) 0.067(4) 0.023(2) 0.002(2) -0.004(2) 0.023(3)
O13 0.056(3) 0.070(4) 0.033(3) -0.021(3) -0.007(2) 0.035(3)
Cl2 0.0340(9) 0.0465(11) 0.0399(9) 0.0096(8) 0.0099(7) 0.0214(8)
O14 0.077(4) 0.056(4) 0.058(4) 0.018(3) -0.002(3) 0.031(3)
O15 0.042(4) 0.121(6) 0.074(4) -0.007(4) 0.004(3) -0.002(4)
O16 0.079(5) 0.128(6) 0.057(4) -0.010(4) 0.027(3) 0.048(5)
O17 0.155(7) 0.066(5) 0.086(5) 0.032(4) 0.061(5) 0.081(5)
Cl3 0.060(5) 0.064(3) 0.043(3) 0.009(2) 0.025(3) 0.020(3)
O18 0.044(7) 0.096(10) 0.053(7) -0.013(7) 0.011(6) -0.008(7)
Cl3' 0.058(5) 0.062(3) 0.042(3) 0.011(2) 0.024(3) 0.017(3)
O18' 0.036(6) 0.091(9) 0.052(7) -0.015(6) 0.012(5) 0.004(6)
O19 0.167(8) 0.062(5) 0.056(4) 0.015(3) 0.034(4) 0.048(5)
O20 0.148(7) 0.080(5) 0.058(4) -0.003(3) 0.054(4) 0.028(5)
O21 0.078(4) 0.069(4) 0.046(3) 0.011(3) 0.026(3) -0.008(3)
Cl4 0.0219(7) 0.0226(8) 0.0246(7) 0.0020(6) -0.0002(6) 0.0063(6)
O22 0.033(3) 0.053(3) 0.028(2) 0.013(2) 0.003(2) 0.012(2)
O23 0.035(3) 0.029(3) 0.035(2) -0.0007(19) -0.003(2) 0.019(2)
O24 0.030(3) 0.044(3) 0.038(3) 0.006(2) 0.012(2) 0.003(2)
O25 0.038(3) 0.023(3) 0.052(3) -0.008(2) -0.008(2) 0.013(2)
Cl5 0.0277(8) 0.0259(8) 0.0350(8) 0.0059(6) 0.0144(7) 0.0045(7)
O29 0.026(2) 0.035(3) 0.056(3) 0.014(2) 0.019(2) 0.005(2)
O26 0.047(4) 0.066(5) 0.078(5) -0.003(4) 0.023(4) 0.012(4)
O27 0.050(4) 0.060(5) 0.062(5) 0.004(4) 0.016(4) -0.005(4)
O28 0.058(4) 0.057(5) 0.059(4) 0.020(4) 0.018(4) 0.004(4)
O26' 0.051(4) 0.058(5) 0.047(4) 0.001(4) 0.030(3) 0.012(4)
O27' 0.040(4) 0.071(5) 0.067(5) 0.010(4) 0.013(4) 0.005(4)
O28' 0.057(4) 0.040(4) 0.056(4) 0.006(4) 0.021(4) 0.007(4)
O1W 0.095(5) 0.050(4) 0.073(4) -0.014(3) 0.046(4) -0.028(4)
N1S 0.071(5) 0.037(4) 0.068(5) 0.002(3) 0.034(4) 0.007(4)
C1S 0.054(5) 0.037(5) 0.055(5) -0.003(4) 0.011(4) 0.015(4)
C2S 0.064(6) 0.048(5) 0.044(4) 0.003(4) 0.009(4) 0.020(4)
N2S 0.061(5) 0.045(4) 0.051(4) -0.006(3) 0.024(4) -0.004(4)
C3S 0.076(6) 0.034(5) 0.049(5) -0.002(4) 0.032(4) 0.003(4)
C4S 0.086(7) 0.054(6) 0.070(6) -0.003(5) 0.043(5) -0.015(5)
N3S 0.093(6) 0.060(5) 0.053(4) 0.034(4) 0.037(4) 0.042(4)
C5S 0.052(5) 0.057(6) 0.068(6) 0.011(5) 0.029(5) 0.023(4)
C6S 0.085(7) 0.094(8) 0.052(5) 0.009(5) 0.024(5) 0.039(6)
O1S 0.059(4) 0.084(5) 0.068(4) 0.025(4) -0.002(3) 0.024(4)
C11S 0.083(7) 0.061(6) 0.048(5) -0.007(4) 0.003(5) 0.029(5)
C12S 0.059(6) 0.081(8) 0.084(7) 0.003(6) -0.001(5) 0.035(6)
C13S 0.123(11) 0.125(11) 0.075(7) 0.047(7) 0.034(7) 0.050(9)
C14S 0.137(14) 0.198(18) 0.108(11) 0.078(12) 0.022(10) -0.016(13)

loop_
_atom_type_symbol
_atom_type_description
_atom_type_scat_dispersion_real
_atom_type_scat_dispersion_imag
_atom_type_scat_source
C C 0.0033 0.0016 'International Tables Vol C Tables 4.2.6.8 and 6.1.1.4'
H H 0.0000 0.0000 'International Tables Vol C Tables 4.2.6.8 and 6.1.1.4'
N N 0.0061 0.0033 'International Tables Vol C Tables 4.2.6.8 and 6.1.1.4'
O O 0.0106 0.0060 'International Tables Vol C Tables 4.2.6.8 and 6.1.1.4'
Cl Cl 0.1484 0.1585 'International Tables Vol C Tables 4.2.6.8 and 6.1.1.4'
Yb Yb -0.3850 5.5486 'International Tables Vol C Tables 4.2.6.8 and 6.1.1.4'

loop_
_geom_angle_atom_site_label_1
_geom_angle_atom_site_label_2
_geom_angle_atom_site_label_3
_geom_angle
_geom_angle_site_symmetry_1
_geom_angle_site_symmetry_3
_geom_angle_publ_flag
O200 Yb1 O1 147.49(14) . . ?
O200 Yb1 O3 95.23(14) . . ?
O1 Yb1 O3 100.78(14) . . ?
O200 Yb1 O202 92.90(15) . . ?
O1 Yb1 O202 89.23(14) . . ?
O3 Yb1 O202 146.37(14) . . ?
O200 Yb1 N1 145.79(14) . . ?
O1 Yb1 N1 66.57(14) . . ?
O3 Yb1 N1 73.27(15) . . ?
O202 Yb1 N1 81.79(15) . . ?
O200 Yb1 N9 86.43(14) . . ?
O1 Yb1 N9 75.16(14) . . ?
O3 Yb1 N9 65.20(14) . . ?
O202 Yb1 N9 148.04(14) . . ?
N1 Yb1 N9 115.44(15) . . ?
O200 Yb1 N2 81.11(14) . . ?
O1 Yb1 N2 130.57(14) . . ?
O3 Yb1 N2 73.21(14) . . ?
O202 Yb1 N2 75.93(15) . . ?
N1 Yb1 N2 64.78(14) . . ?
N9 Yb1 N2 135.11(15) . . ?
O200 Yb1 N10 76.65(14) . . ?
O1 Yb1 N10 71.31(14) . . ?
O3 Yb1 N10 129.58(14) . . ?
O202 Yb1 N10 84.04(15) . . ?
N1 Yb1 N10 135.53(14) . . ?
N9 Yb1 N10 64.68(15) . . ?
N2 Yb1 N10 149.14(15) . . ?
O4 Yb2 O201 89.79(15) . . ?
O4 Yb2 O2 102.30(15) . . ?
O201 Yb2 O2 147.57(13) . . ?
O4 Yb2 O203 147.25(14) . . ?
O201 Yb2 O203 93.07(15) . . ?
O2 Yb2 O203 92.53(15) . . ?
O4 Yb2 N14 65.43(15) . . ?
O201 Yb2 N14 81.02(15) . . ?
O2 Yb2 N14 77.09(15) . . ?
O203 Yb2 N14 147.16(15) . . ?
O4 Yb2 N6 75.44(15) . . ?
O201 Yb2 N6 146.94(14) . . ?
O2 Yb2 N6 65.43(14) . . ?
O203 Yb2 N6 84.79(15) . . ?
N14 Yb2 N6 117.23(16) . . ?
O4 Yb2 N5 71.91(15) . . ?
O201 Yb2 N5 82.55(14) . . ?
O2 Yb2 N5 129.75(14) . . ?
O203 Yb2 N5 76.14(15) . . ?
N14 Yb2 N5 134.04(16) . . ?
N6 Yb2 N5 64.87(15) . . ?
O4 Yb2 N13 130.98(15) . . ?
O201 Yb2 N13 78.38(14) . . ?
O2 Yb2 N13 70.93(14) . . ?
O203 Yb2 N13 81.39(14) . . ?
N14 Yb2 N13 65.77(16) . . ?
N6 Yb2 N13 133.36(15) . . ?
N5 Yb2 N13 149.55(15) . . ?
O4 Yb2 H2C 131.1 . . ?
O201 Yb2 H2C 85.7 . . ?
O2 Yb2 H2C 107.2 . . ?
O203 Yb2 H2C 17.7 . . ?
N14 Yb2 H2C 158.9 . . ?
N6 Yb2 H2C 82.4 . . ?
N5 Yb2 H2C 59.2 . . ?
N13 Yb2 H2C 95.6 . . ?
O4 Yb2 H2D 148.1 . . ?
O201 Yb2 H2D 107.9 . . ?
O2 Yb2 H2D 77.0 . . ?
O203 Yb2 H2D 15.9 . . ?
N14 Yb2 H2D 141.8 . . ?
N6 Yb2 H2D 75.5 . . ?
N5 Yb2 H2D 84.1 . . ?
N13 Yb2 H2D 79.5 . . ?
H2C Yb2 H2D 31.0 . . ?
C16 O1 Yb1 124.8(3) . . ?
C30 O2 Yb2 127.3(4) . . ?
C50 O3 Yb1 125.9(4) . . ?
C64 O4 Yb2 129.1(4) . . ?
C200 O200 Yb1 146.1(4) . . ?
C200 O201 Yb2 149.5(4) . . ?
Yb1 O202 H2A 121.6 . . ?
Yb1 O202 H2B 116.8 . . ?
H2A O202 H2B 117.0 . . ?
Yb2 O203 H2C 108.2 . . ?
Yb2 O203 H2D 117.3 . . ?
H2C O203 H2D 116.9 . . ?
C11 N1 C15 119.6(5) . . ?
C11 N1 Yb1 120.4(3) . . ?
C15 N1 Yb1 116.7(4) . . ?
C10 N2 N3 104.6(4) . . ?
C10 N2 Yb1 116.4(3) . . ?
N3 N2 Yb1 138.9(3) . . ?
C8 N3 N2 111.5(5) . . ?
C8 N3 C7 126.7(5) . . ?
N2 N3 C7 121.7(4) . . ?
C22 N4 N5 111.7(5) . . ?
C22 N4 C21 125.5(5) . . ?
N5 N4 C21 122.4(4) . . ?
C24 N5 N4 104.5(4) . . ?
C24 N5 Yb2 116.8(4) . . ?
N4 N5 Yb2 138.7(3) . . ?
C29 N6 C25 119.2(5) . . ?
C29 N6 Yb2 117.8(3) . . ?
C25 N6 Yb2 120.7(4) . . ?
C16 N7 C17 117.7(5) . . ?
C16 N7 C19 124.9(5) . . ?
C17 N7 C19 116.8(4) . . ?
C30 N8 C31 117.9(5) . . ?
C30 N8 C33 127.2(5) . . ?
C31 N8 C33 114.5(5) . . ?
C49 N9 C45 118.9(5) . . ?
C49 N9 Yb1 119.0(3) . . ?
C45 N9 Yb1 120.1(4) . . ?
C44 N10 N11 104.6(4) . . ?
C44 N10 Yb1 114.3(4) . . ?
N11 N10 Yb1 136.9(3) . . ?
C42 N11 N10 111.4(5) . . ?
C42 N11 C41 128.5(5) . . ?
N10 N11 C41 119.6(4) . . ?
C56 N12 N13 111.2(5) . . ?
C56 N12 C55 126.4(5) . . ?
N13 N12 C55 122.4(5) . . ?
C58 N13 N12 104.5(4) . . ?
C58 N13 Yb2 111.6(4) . . ?
N12 N13 Yb2 135.2(3) . . ?
C59 N14 C63 120.0(5) . . ?
C59 N14 Yb2 120.9(4) . . ?
C63 N14 Yb2 119.0(4) . . ?
C50 N15 C53 126.1(5) . . ?
C50 N15 C51 116.1(5) . . ?
C53 N15 C51 116.8(5) . . ?
C64 N16 C67 128.0(5) . . ?
C64 N16 C65 117.7(5) . . ?
C67 N16 C65 114.3(5) . . ?
C6 C1 C2 120.0(6) . . ?
C6 C1 C7 122.3(5) . . ?
C2 C1 C7 117.7(5) . . ?
C3 C2 C1 119.0(6) . . ?
C3 C2 C21 122.5(6) . . ?
C1 C2 C21 118.5(5) . . ?
C2 C3 C4 120.7(6) . . ?
C2 C3 H3 119.6 . . ?
C4 C3 H3 119.6 . . ?
C5 C4 C3 120.0(7) . . ?
C5 C4 H4 120.0 . . ?
C3 C4 H4 120.0 . . ?
C4 C5 C6 119.7(6) . . ?
C4 C5 H5 120.2 . . ?
C6 C5 H5 120.2 . . ?
C1 C6 C5 120.6(6) . . ?
C1 C6 H6 119.7 . . ?
C5 C6 H6 119.7 . . ?
N3 C7 C1 113.4(5) . . ?
N3 C7 H7A 108.9 . . ?
C1 C7 H7A 108.9 . . ?
N3 C7 H7B 108.9 . . ?
C1 C7 H7B 108.9 . . ?
H7A C7 H7B 107.7 . . ?
N3 C8 C9 107.6(5) . . ?
N3 C8 H8 126.2 . . ?
C9 C8 H8 126.2 . . ?
C8 C9 C10 105.2(5) . . ?
C8 C9 H9 127.4 . . ?
C10 C9 H9 127.4 . . ?
N2 C10 C9 111.1(5) . . ?
N2 C10 C11 118.1(5) . . ?
C9 C10 C11 130.7(5) . . ?
N1 C11 C12 121.8(5) . . ?
N1 C11 C10 115.7(5) . . ?
C12 C11 C10 122.5(5) . . ?
C13 C12 C11 118.3(5) . . ?
C13 C12 H12 120.8 . . ?
C11 C12 H12 120.8 . . ?
C12 C13 C14 120.0(6) . . ?
C12 C13 H13 120.0 . . ?
C14 C13 H13 120.0 . . ?
C13 C14 C15 118.1(5) . . ?
C13 C14 H14 120.9 . . ?
C15 C14 H14 120.9 . . ?
N1 C15 C14 121.9(5) . . ?
N1 C15 C16 111.1(5) . . ?
C14 C15 C16 126.7(5) . . ?
O1 C16 N7 119.6(5) . . ?
O1 C16 C15 115.8(5) . . ?
N7 C16 C15 124.5(5) . . ?
N7 C17 C18 112.5(5) . . ?
N7 C17 H17A 109.1 . . ?
C18 C17 H17A 109.1 . . ?
N7 C17 H17B 109.1 . . ?
C18 C17 H17B 109.1 . . ?
H17A C17 H17B 107.8 . . ?
C17 C18 H18A 109.5 . . ?
C17 C18 H18B 109.5 . . ?
H18A C18 H18B 109.5 . . ?
C17 C18 H18C 109.5 . . ?
H18A C18 H18C 109.5 . . ?
H18B C18 H18C 109.5 . . ?
N7 C19 C20 112.1(5) . . ?
N7 C19 H19A 109.2 . . ?
C20 C19 H19A 109.2 . . ?
N7 C19 H19B 109.2 . . ?
C20 C19 H19B 109.2 . . ?
H19A C19 H19B 107.9 . . ?
C19 C20 H20A 109.5 . . ?
C19 C20 H20B 109.5 . . ?
H20A C20 H20B 109.5 . . ?
C19 C20 H20C 109.5 . . ?
H20A C20 H20C 109.5 . . ?
H20B C20 H20C 109.5 . . ?
N4 C21 C2 112.8(5) . . ?
N4 C21 H21A 109.0 . . ?
C2 C21 H21A 109.0 . . ?
N4 C21 H21B 109.0 . . ?
C2 C21 H21B 109.0 . . ?
H21A C21 H21B 107.8 . . ?
N4 C22 C23 107.5(5) . . ?
N4 C22 H22 126.3 . . ?
C23 C22 H22 126.3 . . ?
C22 C23 C24 105.1(5) . . ?
C22 C23 H23 127.4 . . ?
C24 C23 H23 127.4 . . ?
N5 C24 C23 111.2(5) . . ?
N5 C24 C25 119.1(5) . . ?
C23 C24 C25 129.6(5) . . ?
N6 C25 C26 121.6(5) . . ?
N6 C25 C24 116.0(5) . . ?
C26 C25 C24 122.4(5) . . ?
C27 C26 C25 118.6(6) . . ?
C27 C26 H26 120.7 . . ?
C25 C26 H26 120.7 . . ?
C26 C27 C28 119.9(6) . . ?
C26 C27 H27 120.1 . . ?
C28 C27 H27 120.1 . . ?
C27 C28 C29 118.7(6) . . ?
C27 C28 H28 120.7 . . ?
C29 C28 H28 120.7 . . ?
N6 C29 C28 121.8(5) . . ?
N6 C29 C30 110.7(5) . . ?
C28 C29 C30 127.4(5) . . ?
O2 C30 N8 119.8(5) . . ?
O2 C30 C29 115.8(5) . . ?
N8 C30 C29 124.4(5) . . ?
C32 C31 N8 111.6(8) . . ?
C32 C31 H31A 109.3 . . ?
N8 C31 H31A 109.3 . . ?
C32 C31 H31B 109.3 . . ?
N8 C31 H31B 109.3 . . ?
H31A C31 H31B 108.0 . . ?
C31 C32 H32A 109.5 . . ?
C31 C32 H32B 109.5 . . ?
H32A C32 H32B 109.5 . . ?
C31 C32 H32C 109.5 . . ?
H32A C32 H32C 109.5 . . ?
H32B C32 H32C 109.5 . . ?
N8 C33 C34 112.2(6) . . ?
N8 C33 H33A 109.2 . . ?
C34 C33 H33A 109.2 . . ?
N8 C33 H33B 109.2 . . ?
C34 C33 H33B 109.2 . . ?
H33A C33 H33B 107.9 . . ?
C33 C34 H34A 109.5 . . ?
C33 C34 H34B 109.5 . . ?
H34A C34 H34B 109.5 . . ?
C33 C34 H34C 109.5 . . ?
H34A C34 H34C 109.5 . . ?
H34B C34 H34C 109.5 . . ?
C40 C35 C36 119.4(5) . . ?
C40 C35 C41 118.1(5) . . ?
C36 C35 C41 122.5(5) . . ?
C37 C36 C35 118.1(5) . . ?
C37 C36 C55 119.0(6) . . ?
C35 C36 C55 122.9(5) . . ?
C36 C37 C38 122.2(6) . . ?
C36 C37 H37 118.9 . . ?
C38 C37 H37 118.9 . . ?
C39 C38 C37 120.1(6) . . ?
C39 C38 H38 119.9 . . ?
C37 C38 H38 119.9 . . ?
C38 C39 C40 119.1(6) . . ?
C38 C39 H39 120.4 . . ?
C40 C39 H39 120.4 . . ?
C39 C40 C35 121.0(6) . . ?
C39 C40 H40 119.5 . . ?
C35 C40 H40 119.5 . . ?
N11 C41 C35 110.6(5) . . ?
N11 C41 H41A 109.5 . . ?
C35 C41 H41A 109.5 . . ?
N11 C41 H41B 109.5 . . ?
C35 C41 H41B 109.5 . . ?
H41A C41 H41B 108.1 . . ?
N11 C42 C43 108.6(5) . . ?
N11 C42 H42 125.7 . . ?
C43 C42 H42 125.7 . . ?
C42 C43 C44 104.4(5) . . ?
C42 C43 H43 127.8 . . ?
C44 C43 H43 127.8 . . ?
N10 C44 C43 111.0(5) . . ?
N10 C44 C45 119.7(5) . . ?
C43 C44 C45 129.3(5) . . ?
N9 C45 C46 121.5(5) . . ?
N9 C45 C44 115.3(5) . . ?
C46 C45 C44 123.2(5) . . ?
C47 C46 C45 118.9(5) . . ?
C47 C46 H46 120.6 . . ?
C45 C46 H46 120.6 . . ?
C46 C47 C48 119.9(6) . . ?
C46 C47 H47 120.1 . . ?
C48 C47 H47 120.1 . . ?
C47 C48 C49 118.2(6) . . ?
C47 C48 H48 120.9 . . ?
C49 C48 H48 120.9 . . ?
N9 C49 C48 122.6(5) . . ?
N9 C49 C50 110.0(5) . . ?
C48 C49 C50 127.1(5) . . ?
O3 C50 N15 120.5(5) . . ?
O3 C50 C49 116.1(5) . . ?
N15 C50 C49 123.3(5) . . ?
N15 C51 C52 111.4(5) . . ?
N15 C51 H51A 109.4 . . ?
C52 C51 H51A 109.4 . . ?
N15 C51 H51B 109.4 . . ?
C52 C51 H51B 109.4 . . ?
H51A C51 H51B 108.0 . . ?
C51 C52 H52A 109.5 . . ?
C51 C52 H52B 109.5 . . ?
H52A C52 H52B 109.5 . . ?
C51 C52 H52C 109.5 . . ?
H52A C52 H52C 109.5 . . ?
H52B C52 H52C 109.5 . . ?
N15 C53 C54 112.9(6) . . ?
N15 C53 H53A 109.0 . . ?
C54 C53 H53A 109.0 . . ?
N15 C53 H53B 109.0 . . ?
C54 C53 H53B 109.0 . . ?
H53A C53 H53B 107.8 . . ?
C53 C54 H54A 109.5 . . ?
C53 C54 H54B 109.5 . . ?
H54A C54 H54B 109.5 . . ?
C53 C54 H54C 109.5 . . ?
H54A C54 H54C 109.5 . . ?
H54B C54 H54C 109.5 . . ?
N12 C55 C36 112.8(5) . . ?
N12 C55 H55A 109.0 . . ?
C36 C55 H55A 109.0 . . ?
N12 C55 H55B 109.0 . . ?
C36 C55 H55B 109.0 . . ?
H55A C55 H55B 107.8 . . ?
N12 C56 C57 108.4(5) . . ?
N12 C56 H56 125.8 . . ?
C57 C56 H56 125.8 . . ?
C56 C57 C58 104.4(5) . . ?
C56 C57 H57 127.8 . . ?
C58 C57 H57 127.8 . . ?
N13 C58 C57 111.4(5) . . ?
N13 C58 C59 119.3(5) . . ?
C57 C58 C59 129.3(5) . . ?
N14 C59 C60 122.3(6) . . ?
N14 C59 C58 116.8(5) . . ?
C60 C59 C58 120.9(5) . . ?
C61 C60 C59 117.6(6) . . ?
C61 C60 H60 121.2 . . ?
C59 C60 H60 121.2 . . ?
C60 C61 C62 120.4(6) . . ?
C60 C61 H61 119.8 . . ?
C62 C61 H61 119.8 . . ?
C61 C62 C63 118.8(6) . . ?
C61 C62 H62 120.6 . . ?
C63 C62 H62 120.6 . . ?
N14 C63 C62 120.8(6) . . ?
N14 C63 C64 111.2(5) . . ?
C62 C63 C64 127.9(6) . . ?
O4 C64 N16 118.9(5) . . ?
O4 C64 C63 114.8(5) . . ?
N16 C64 C63 126.3(6) . . ?
N16 C65 C66 110.9(6) . . ?
N16 C65 H65A 109.5 . . ?
C66 C65 H65A 109.5 . . ?
N16 C65 H65B 109.5 . . ?
C66 C65 H65B 109.5 . . ?
H65A C65 H65B 108.1 . . ?
C65 C66 H66A 109.5 . . ?
C65 C66 H66B 109.5 . . ?
H66A C66 H66B 109.5 . . ?
C65 C66 H66C 109.5 . . ?
H66A C66 H66C 109.5 . . ?
H66B C66 H66C 109.5 . . ?
N16 C67 C68 111.2(6) . . ?
N16 C67 H67A 109.4 . . ?
C68 C67 H67A 109.4 . . ?
N16 C67 H67B 109.4 . . ?
C68 C67 H67B 109.4 . . ?
H67A C67 H67B 108.0 . . ?
C67 C68 H68A 109.5 . . ?
C67 C68 H68B 109.5 . . ?
H68A C68 H68B 109.5 . . ?
C67 C68 H68C 109.5 . . ?
H68A C68 H68C 109.5 . . ?
H68B C68 H68C 109.5 . . ?
O200 C200 O201 124.3(6) . . ?
O200 C200 C201 113.4(6) . . ?
O201 C200 C201 121.3(6) . . ?
C200 C201 H20D 109.5 . . ?
C200 C201 H20E 109.5 . . ?
H20D C201 H20E 109.5 . . ?
C200 C201 H20F 109.5 . . ?
H20D C201 H20F 109.5 . . ?
H20E C201 H20F 109.5 . . ?
O11 Cl1 O13 109.5(3) . . ?
O11 Cl1 O12 110.3(3) . . ?
O13 Cl1 O12 111.2(3) . . ?
O11 Cl1 O10 108.7(4) . . ?
O13 Cl1 O10 109.0(4) . . ?
O12 Cl1 O10 108.1(3) . . ?
O16 Cl2 O17 109.3(4) . . ?
O16 Cl2 O14 110.5(4) . . ?
O17 Cl2 O14 109.6(4) . . ?
O16 Cl2 O15 110.8(4) . . ?
O17 Cl2 O15 106.2(5) . . ?
O14 Cl2 O15 110.5(4) . . ?
O19 Cl3 O21 117.3(6) . . ?
O19 Cl3 O20 117.6(6) . . ?
O21 Cl3 O20 115.2(6) . . ?
O19 Cl3 O18 98.0(8) . . ?
O21 Cl3 O18 105.1(7) . . ?
O20 Cl3 O18 98.7(7) . . ?
O20 Cl3' O18' 101.6(7) . . ?
O20 Cl3' O19 116.0(6) . . ?
O18' Cl3' O19 98.9(8) . . ?
O20 Cl3' O21 115.4(6) . . ?
O18' Cl3' O21 108.8(7) . . ?
O19 Cl3' O21 113.6(6) . . ?
Cl3 O19 Cl3' 23.7(4) . . ?
Cl3' O20 Cl3 24.0(4) . . ?
Cl3 O21 Cl3' 23.4(4) . . ?
O23 Cl4 O22 109.9(3) . . ?
O23 Cl4 O25 109.3(3) . . ?
O22 Cl4 O25 110.2(3) . . ?
O23 Cl4 O24 110.0(3) . . ?
O22 Cl4 O24 109.0(3) . . ?
O25 Cl4 O24 108.4(3) . . ?
O27' Cl5 O29 111.3(5) . . ?
O27' Cl5 O26 54.8(7) . . ?
O29 Cl5 O26 113.0(5) . . ?
O27' Cl5 O28 132.8(7) . . ?
O29 Cl5 O28 115.5(5) . . ?
O26 Cl5 O28 109.1(7) . . ?
O27' Cl5 O26' 110.3(7) . . ?
O29 Cl5 O26' 107.0(5) . . ?
O26 Cl5 O26' 57.3(6) . . ?
O28 Cl5 O26' 61.2(7) . . ?
O27' Cl5 O28' 116.7(7) . . ?
O29 Cl5 O28' 105.1(5) . . ?
O26 Cl5 O28' 141.4(7) . . ?
O28 Cl5 O28' 44.7(6) . . ?
O26' Cl5 O28' 105.9(6) . . ?
O27' Cl5 O27 50.6(7) . . ?
O29 Cl5 O27 109.2(5) . . ?
O26 Cl5 O27 102.8(7) . . ?
O28 Cl5 O27 106.3(7) . . ?
O26' Cl5 O27 143.5(6) . . ?
O28' Cl5 O27 69.4(7) . . ?
H2W O1W H1W 125.4 . . ?
N1S C1S C2S 177.4(9) . . ?
C1S C2S H2S1 109.5 . . ?
C1S C2S H2S2 109.5 . . ?
H2S1 C2S H2S2 109.5 . . ?
C1S C2S H2S3 109.5 . . ?
H2S1 C2S H2S3 109.5 . . ?
H2S2 C2S H2S3 109.5 . . ?
N2S C3S C4S 178.8(9) . . ?
C3S C4S H4S1 109.5 . . ?
C3S C4S H4S2 109.5 . . ?
H4S1 C4S H4S2 109.5 . . ?
C3S C4S H4S3 109.5 . . ?
H4S1 C4S H4S3 109.5 . . ?
H4S2 C4S H4S3 109.5 . . ?
N3S C5S C6S 177.2(9) . . ?
C5S C6S H6S1 109.5 . . ?
C5S C6S H6S2 109.5 . . ?
H6S1 C6S H6S2 109.5 . . ?
C5S C6S H6S3 109.5 . . ?
H6S1 C6S H6S3 109.5 . . ?
H6S2 C6S H6S3 109.5 . . ?
C13S O1S C12S 111.9(8) . . ?
C12S C11S H11A 109.5 . . ?
C12S C11S H11B 109.5 . . ?
H11A C11S H11B 109.5 . . ?
C12S C11S H11C 109.5 . . ?
H11A C11S H11C 109.5 . . ?
H11B C11S H11C 109.5 . . ?
O1S C12S C11S 110.8(7) . . ?
O1S C12S H12A 109.5 . . ?
C11S C12S H12A 109.5 . . ?
O1S C12S H12B 109.5 . . ?
C11S C12S H12B 109.5 . . ?
H12A C12S H12B 108.1 . . ?
O1S C13S C14S 109.0(10) . . ?
O1S C13S H13A 109.9 . . ?
C14S C13S H13A 109.9 . . ?
O1S C13S H13B 109.9 . . ?
C14S C13S H13B 109.9 . . ?
H13A C13S H13B 108.3 . . ?
C13S C14S H14A 109.5 . . ?
C13S C14S H14B 109.5 . . ?
H14A C14S H14B 109.5 . . ?
C13S C14S H14C 109.5 . . ?
H14A C14S H14C 109.5 . . ?
H14B C14S H14C 109.5 . . ?

loop_
_geom_bond_atom_site_label_1
_geom_bond_atom_site_label_2
_geom_bond_distance
_geom_bond_site_symmetry_2
_geom_bond_publ_flag
Yb1 O200 2.192(4) . ?
Yb1 O1 2.244(4) . ?
Yb1 O3 2.263(4) . ?
Yb1 O202 2.284(4) . ?
Yb1 N1 2.453(4) . ?
Yb1 N9 2.473(4) . ?
Yb1 N2 2.557(4) . ?
Yb1 N10 2.563(5) . ?
Yb2 O4 2.216(4) . ?
Yb2 O201 2.232(4) . ?
Yb2 O2 2.241(4) . ?
Yb2 O203 2.263(4) . ?
Yb2 N14 2.460(5) . ?
Yb2 N6 2.474(4) . ?
Yb2 N5 2.577(4) . ?
Yb2 N13 2.616(4) . ?
Yb2 H2C 2.6543 . ?
Yb2 H2D 2.7579 . ?
O1 C16 1.281(6) . ?
O2 C30 1.267(7) . ?
O3 C50 1.253(7) . ?
O4 C64 1.269(7) . ?
O200 C200 1.242(7) . ?
O201 C200 1.248(7) . ?
O202 H2A 0.8501 . ?
O202 H2B 0.8501 . ?
O203 H2C 0.8500 . ?
O203 H2D 0.8497 . ?
N1 C11 1.332(7) . ?
N1 C15 1.344(7) . ?
N2 C10 1.346(7) . ?
N2 N3 1.356(6) . ?
N3 C8 1.348(7) . ?
N3 C7 1.449(7) . ?
N4 C22 1.348(7) . ?
N4 N5 1.359(6) . ?
N4 C21 1.462(7) . ?
N5 C24 1.337(7) . ?
N6 C29 1.340(7) . ?
N6 C25 1.350(7) . ?
N7 C16 1.320(7) . ?
N7 C17 1.475(7) . ?
N7 C19 1.475(7) . ?
N8 C30 1.311(8) . ?
N8 C31 1.475(8) . ?
N8 C33 1.484(7) . ?
N9 C49 1.340(7) . ?
N9 C45 1.349(7) . ?
N10 C44 1.347(7) . ?
N10 N11 1.352(6) . ?
N11 C42 1.341(7) . ?
N11 C41 1.481(7) . ?
N12 C56 1.345(8) . ?
N12 N13 1.351(7) . ?
N12 C55 1.473(8) . ?
N13 C58 1.349(7) . ?
N14 C59 1.335(7) . ?
N14 C63 1.337(8) . ?
N15 C50 1.330(7) . ?
N15 C53 1.475(8) . ?
N15 C51 1.481(8) . ?
N16 C64 1.320(8) . ?
N16 C67 1.473(8) . ?
N16 C65 1.483(8) . ?
C1 C6 1.377(9) . ?
C1 C2 1.407(8) . ?
C1 C7 1.516(9) . ?
C2 C3 1.391(9) . ?
C2 C21 1.500(8) . ?
C3 C4 1.389(10) . ?
C3 H3 0.9500 . ?
C4 C5 1.382(10) . ?
C4 H4 0.9500 . ?
C5 C6 1.397(9) . ?
C5 H5 0.9500 . ?
C6 H6 0.9500 . ?
C7 H7A 0.9900 . ?
C7 H7B 0.9900 . ?
C8 C9 1.365(8) . ?
C8 H8 0.9500 . ?
C9 C10 1.391(8) . ?
C9 H9 0.9500 . ?
C10 C11 1.461(7) . ?
C11 C12 1.403(8) . ?
C12 C13 1.381(8) . ?
C12 H12 0.9500 . ?
C13 C14 1.387(8) . ?
C13 H13 0.9500 . ?
C14 C15 1.395(8) . ?
C14 H14 0.9500 . ?
C15 C16 1.486(8) . ?
C17 C18 1.523(9) . ?
C17 H17A 0.9900 . ?
C17 H17B 0.9900 . ?
C18 H18A 0.9800 . ?
C18 H18B 0.9800 . ?
C18 H18C 0.9800 . ?
C19 C20 1.514(8) . ?
C19 H19A 0.9900 . ?
C19 H19B 0.9900 . ?
C20 H20A 0.9800 . ?
C20 H20B 0.9800 . ?
C20 H20C 0.9800 . ?
C21 H21A 0.9900 . ?
C21 H21B 0.9900 . ?
C22 C23 1.362(9) . ?
C22 H22 0.9500 . ?
C23 C24 1.399(8) . ?
C23 H23 0.9500 . ?
C24 C25 1.461(8) . ?
C25 C26 1.400(8) . ?
C26 C27 1.377(9) . ?
C26 H26 0.9500 . ?
C27 C28 1.382(9) . ?
C27 H27 0.9500 . ?
C28 C29 1.396(8) . ?
C28 H28 0.9500 . ?
C29 C30 1.499(8) . ?
C31 C32 1.447(13) . ?
C31 H31A 0.9900 . ?
C31 H31B 0.9900 . ?
C32 H32A 0.9800 . ?
C32 H32B 0.9800 . ?
C32 H32C 0.9800 . ?
C33 C34 1.517(10) . ?
C33 H33A 0.9900 . ?
C33 H33B 0.9900 . ?
C34 H34A 0.9800 . ?
C34 H34B 0.9800 . ?
C34 H34C 0.9800 . ?
C35 C40 1.401(8) . ?
C35 C36 1.404(8) . ?
C35 C41 1.512(8) . ?
C36 C37 1.373(8) . ?
C36 C55 1.511(8) . ?
C37 C38 1.384(8) . ?
C37 H37 0.9500 . ?
C38 C39 1.370(9) . ?
C38 H38 0.9500 . ?
C39 C40 1.382(9) . ?
C39 H39 0.9500 . ?
C40 H40 0.9500 . ?
C41 H41A 0.9900 . ?
C41 H41B 0.9900 . ?
C42 C43 1.359(8) . ?
C42 H42 0.9500 . ?
C43 C44 1.403(8) . ?
C43 H43 0.9500 . ?
C44 C45 1.451(8) . ?
C45 C46 1.396(8) . ?
C46 C47 1.376(9) . ?
C46 H46 0.9500 . ?
C47 C48 1.384(8) . ?
C47 H47 0.9500 . ?
C48 C49 1.390(8) . ?
C48 H48 0.9500 . ?
C49 C50 1.506(8) . ?
C51 C52 1.535(9) . ?
C51 H51A 0.9900 . ?
C51 H51B 0.9900 . ?
C52 H52A 0.9800 . ?
C52 H52B 0.9800 . ?
C52 H52C 0.9800 . ?
C53 C54 1.504(10) . ?
C53 H53A 0.9900 . ?
C53 H53B 0.9900 . ?
C54 H54A 0.9800 . ?
C54 H54B 0.9800 . ?
C54 H54C 0.9800 . ?
C55 H55A 0.9900 . ?
C55 H55B 0.9900 . ?
C56 C57 1.363(9) . ?
C56 H56 0.9500 . ?
C57 C58 1.391(8) . ?
C57 H57 0.9500 . ?
C58 C59 1.461(9) . ?
C59 C60 1.405(8) . ?
C60 C61 1.373(10) . ?
C60 H60 0.9500 . ?
C61 C62 1.382(9) . ?
C61 H61 0.9500 . ?
C62 C63 1.401(9) . ?
C62 H62 0.9500 . ?
C63 C64 1.517(8) . ?
C65 C66 1.525(10) . ?
C65 H65A 0.9900 . ?
C65 H65B 0.9900 . ?
C66 H66A 0.9800 . ?
C66 H66B 0.9800 . ?
C66 H66C 0.9800 . ?
C67 C68 1.514(11) . ?
C67 H67A 0.9900 . ?
C67 H67B 0.9900 . ?
C68 H68A 0.9800 . ?
C68 H68B 0.9800 . ?
C68 H68C 0.9800 . ?
C200 C201 1.553(11) . ?
C201 H20D 0.9800 . ?
C201 H20E 0.9800 . ?
C201 H20F 0.9800 . ?
Cl1 O11 1.426(5) . ?
Cl1 O13 1.432(5) . ?
Cl1 O12 1.433(4) . ?
Cl1 O10 1.436(6) . ?
Cl2 O16 1.406(6) . ?
Cl2 O17 1.409(6) . ?
Cl2 O14 1.415(5) . ?
Cl2 O15 1.448(6) . ?
Cl3 O19 1.371(9) . ?
Cl3 O21 1.406(8) . ?
Cl3 O20 1.389(9) . ?
Cl3 O18 1.452(12) . ?
Cl3' O20 1.371(9) . ?
Cl3' O18' 1.424(11) . ?
Cl3' O19 1.412(9) . ?
Cl3' O21 1.421(8) . ?
Cl4 O23 1.438(4) . ?
Cl4 O22 1.440(4) . ?
Cl4 O25 1.445(5) . ?
Cl4 O24 1.446(5) . ?
Cl5 O27' 1.386(9) . ?
Cl5 O29 1.425(4) . ?
Cl5 O26 1.427(10) . ?
Cl5 O28 1.425(9) . ?
Cl5 O26' 1.436(8) . ?
Cl5 O28' 1.443(9) . ?
Cl5 O27 1.454(9) . ?
O1W H2W 0.8503 . ?
O1W H1W 0.8502 . ?
N1S C1S 1.160(10) . ?
C1S C2S 1.460(11) . ?
C2S H2S1 0.9800 . ?
C2S H2S2 0.9800 . ?
C2S H2S3 0.9800 . ?
N2S C3S 1.114(10) . ?
C3S C4S 1.467(12) . ?
C4S H4S1 0.9800 . ?
C4S H4S2 0.9800 . ?
C4S H4S3 0.9800 . ?
N3S C5S 1.167(10) . ?
C5S C6S 1.461(12) . ?
C6S H6S1 0.9800 . ?
C6S H6S2 0.9800 . ?
C6S H6S3 0.9800 . ?
O1S C13S 1.437(11) . ?
O1S C12S 1.458(11) . ?
C11S C12S 1.530(13) . ?
C11S H11A 0.9800 . ?
C11S H11B 0.9800 . ?
C11S H11C 0.9800 . ?
C12S H12A 0.9900 . ?
C12S H12B 0.9900 . ?
C13S C14S 1.534(18) . ?
C13S H13A 0.9900 . ?
C13S H13B 0.9900 . ?
C14S H14A 0.9800 . ?
C14S H14B 0.9800 . ?
C14S H14C 0.9800 . ?

loop_
_geom_hbond_atom_site_label_D
_geom_hbond_atom_site_label_H
_geom_hbond_atom_site_label_A
_geom_hbond_distance_DH
_geom_hbond_distance_HA
_geom_hbond_distance_DA
_geom_hbond_angle_DHA
_geom_hbond_site_symmetry_A
O202 H2A N3S 0.85 1.98 2.830(8) 175.8 2_667
O202 H2B O15 0.85 1.93 2.735(8) 157.8 2_666
O202 H2B Cl2 0.85 2.83 3.563(4) 145.3 2_666
O203 H2C O1S 0.85 1.95 2.692(7) 145.0 2_667
O203 H2C N5 0.85 2.58 2.995(6) 110.9 .
O203 H2D O1W 0.85 1.75 2.595(7) 179.5 .
O1W H2W O27 0.85 1.92 2.773(14) 179.6 .
O1W H2W O28' 0.85 2.24 2.898(12) 134.0 .
O1W H2W Cl5 0.85 2.98 3.766(6) 155.5 .
O1W H1W N1S 0.85 1.93 2.765(9) 167.2 2_667

loop_
_geom_torsion_atom_site_label_1
_geom_torsion_atom_site_label_2
_geom_torsion_atom_site_label_3
_geom_torsion_atom_site_label_4
_geom_torsion
_geom_torsion_site_symmetry_1
_geom_torsion_site_symmetry_2
_geom_torsion_site_symmetry_3
_geom_torsion_site_symmetry_4
_geom_torsion_publ_flag
O200 Yb1 O1 C16 -171.0(4) . . . . ?
O3 Yb1 O1 C16 70.9(4) . . . . ?
O202 Yb1 O1 C16 -76.8(4) . . . . ?
N1 Yb1 O1 C16 4.6(4) . . . . ?
N9 Yb1 O1 C16 131.4(4) . . . . ?
N2 Yb1 O1 C16 -6.2(5) . . . . ?
N10 Yb1 O1 C16 -160.8(5) . . . . ?
O4 Yb2 O2 C30 -68.0(5) . . . . ?
O201 Yb2 O2 C30 -177.6(4) . . . . ?
O203 Yb2 O2 C30 82.6(5) . . . . ?
N14 Yb2 O2 C30 -128.8(5) . . . . ?
N6 Yb2 O2 C30 -0.5(5) . . . . ?
N5 Yb2 O2 C30 8.6(6) . . . . ?
N13 Yb2 O2 C30 162.6(5) . . . . ?
O200 Yb1 O3 C50 -72.2(4) . . . . ?
O1 Yb1 O3 C50 79.4(4) . . . . ?
O202 Yb1 O3 C50 -175.4(4) . . . . ?
N1 Yb1 O3 C50 140.7(4) . . . . ?
N9 Yb1 O3 C50 11.4(4) . . . . ?
N2 Yb1 O3 C50 -151.2(4) . . . . ?
N10 Yb1 O3 C50 4.8(5) . . . . ?
O201 Yb2 O4 C64 75.5(5) . . . . ?
O2 Yb2 O4 C64 -74.1(5) . . . . ?
O203 Yb2 O4 C64 170.9(4) . . . . ?
N14 Yb2 O4 C64 -4.7(5) . . . . ?
N6 Yb2 O4 C64 -134.4(5) . . . . ?
N5 Yb2 O4 C64 157.8(5) . . . . ?
N13 Yb2 O4 C64 1.2(6) . . . . ?
O1 Yb1 O200 C200 -47.5(8) . . . . ?
O3 Yb1 O200 C200 72.1(7) . . . . ?
O202 Yb1 O200 C200 -140.6(7) . . . . ?
N1 Yb1 O200 C200 139.8(7) . . . . ?
N9 Yb1 O200 C200 7.4(7) . . . . ?
N2 Yb1 O200 C200 144.1(7) . . . . ?
N10 Yb1 O200 C200 -57.4(7) . . . . ?
O4 Yb2 O201 C200 -45.5(8) . . . . ?
O2 Yb2 O201 C200 67.6(9) . . . . ?
O203 Yb2 O201 C200 167.2(8) . . . . ?
N14 Yb2 O201 C200 19.7(8) . . . . ?
N6 Yb2 O201 C200 -107.7(8) . . . . ?
N5 Yb2 O201 C200 -117.2(8) . . . . ?
N13 Yb2 O201 C200 86.6(8) . . . . ?
O200 Yb1 N1 C11 -14.5(6) . . . . ?
O1 Yb1 N1 C11 169.7(5) . . . . ?
O3 Yb1 N1 C11 59.7(4) . . . . ?
O202 Yb1 N1 C11 -97.5(4) . . . . ?
N9 Yb1 N1 C11 110.8(4) . . . . ?
N2 Yb1 N1 C11 -19.3(4) . . . . ?
N10 Yb1 N1 C11 -170.3(4) . . . . ?
O200 Yb1 N1 C15 -173.8(4) . . . . ?
O1 Yb1 N1 C15 10.5(4) . . . . ?
O3 Yb1 N1 C15 -99.6(4) . . . . ?
O202 Yb1 N1 C15 103.2(4) . . . . ?
N9 Yb1 N1 C15 -48.5(4) . . . . ?
N2 Yb1 N1 C15 -178.5(4) . . . . ?
N10 Yb1 N1 C15 30.4(5) . . . . ?
O200 Yb1 N2 C10 -165.6(4) . . . . ?
O1 Yb1 N2 C10 22.6(5) . . . . ?
O3 Yb1 N2 C10 -67.4(4) . . . . ?
O202 Yb1 N2 C10 99.1(4) . . . . ?
N1 Yb1 N2 C10 11.7(4) . . . . ?
N9 Yb1 N2 C10 -89.9(4) . . . . ?
N10 Yb1 N2 C10 150.2(4) . . . . ?
O200 Yb1 N2 N3 11.9(5) . . . . ?
O1 Yb1 N2 N3 -159.9(5) . . . . ?
O3 Yb1 N2 N3 110.1(6) . . . . ?
O202 Yb1 N2 N3 -83.4(6) . . . . ?
N1 Yb1 N2 N3 -170.8(6) . . . . ?
N9 Yb1 N2 N3 87.6(6) . . . . ?
N10 Yb1 N2 N3 -32.3(7) . . . . ?
C10 N2 N3 C8 0.0(7) . . . . ?
Yb1 N2 N3 C8 -177.7(4) . . . . ?
C10 N2 N3 C7 176.8(5) . . . . ?
Yb1 N2 N3 C7 -0.9(9) . . . . ?
C22 N4 N5 C24 0.1(7) . . . . ?
C21 N4 N5 C24 -173.3(5) . . . . ?
C22 N4 N5 Yb2 178.3(5) . . . . ?
C21 N4 N5 Yb2 5.0(9) . . . . ?
O4 Yb2 N5 C24 73.7(4) . . . . ?
O201 Yb2 N5 C24 165.9(4) . . . . ?
O2 Yb2 N5 C24 -17.4(5) . . . . ?
O203 Yb2 N5 C24 -99.0(4) . . . . ?
N14 Yb2 N5 C24 96.1(4) . . . . ?
N6 Yb2 N5 C24 -8.3(4) . . . . ?
N13 Yb2 N5 C24 -142.6(4) . . . . ?
O4 Yb2 N5 N4 -104.4(6) . . . . ?
O201 Yb2 N5 N4 -12.2(6) . . . . ?
O2 Yb2 N5 N4 164.5(5) . . . . ?
O203 Yb2 N5 N4 82.9(6) . . . . ?
N14 Yb2 N5 N4 -82.0(6) . . . . ?
N6 Yb2 N5 N4 173.6(6) . . . . ?
N13 Yb2 N5 N4 39.3(7) . . . . ?
O4 Yb2 N6 C29 100.4(4) . . . . ?
O201 Yb2 N6 C29 166.4(4) . . . . ?
O2 Yb2 N6 C29 -10.8(4) . . . . ?
O203 Yb2 N6 C29 -106.0(4) . . . . ?
N14 Yb2 N6 C29 48.4(5) . . . . ?
N5 Yb2 N6 C29 176.9(5) . . . . ?
N13 Yb2 N6 C29 -33.0(5) . . . . ?
O4 Yb2 N6 C25 -62.2(4) . . . . ?
O201 Yb2 N6 C25 3.8(6) . . . . ?
O2 Yb2 N6 C25 -173.4(5) . . . . ?
O203 Yb2 N6 C25 91.5(4) . . . . ?
N14 Yb2 N6 C25 -114.1(4) . . . . ?
N5 Yb2 N6 C25 14.3(4) . . . . ?
N13 Yb2 N6 C25 164.4(4) . . . . ?
O200 Yb1 N9 C49 99.8(4) . . . . ?
O1 Yb1 N9 C49 -107.2(4) . . . . ?
O3 Yb1 N9 C49 2.4(4) . . . . ?
O202 Yb1 N9 C49 -170.4(3) . . . . ?
N1 Yb1 N9 C49 -52.8(4) . . . . ?
N2 Yb1 N9 C49 26.2(5) . . . . ?
N10 Yb1 N9 C49 176.7(4) . . . . ?
O200 Yb1 N9 C45 -96.6(4) . . . . ?
O1 Yb1 N9 C45 56.3(4) . . . . ?
O3 Yb1 N9 C45 165.9(4) . . . . ?
O202 Yb1 N9 C45 -6.9(5) . . . . ?
N1 Yb1 N9 C45 110.8(4) . . . . ?
N2 Yb1 N9 C45 -170.2(3) . . . . ?
N10 Yb1 N9 C45 -19.7(4) . . . . ?
O200 Yb1 N10 C44 112.7(4) . . . . ?
O1 Yb1 N10 C44 -61.7(4) . . . . ?
O3 Yb1 N10 C44 26.9(4) . . . . ?
O202 Yb1 N10 C44 -152.9(4) . . . . ?
N1 Yb1 N10 C44 -81.0(4) . . . . ?
N9 Yb1 N10 C44 20.3(4) . . . . ?
N2 Yb1 N10 C44 157.7(3) . . . . ?
O200 Yb1 N10 N11 -94.8(5) . . . . ?
O1 Yb1 N10 N11 90.8(5) . . . . ?
O3 Yb1 N10 N11 179.5(4) . . . . ?
O202 Yb1 N10 N11 -0.4(5) . . . . ?
N1 Yb1 N10 N11 71.5(5) . . . . ?
N9 Yb1 N10 N11 172.8(5) . . . . ?
N2 Yb1 N10 N11 -49.8(6) . . . . ?
C44 N10 N11 C42 0.6(6) . . . . ?
Yb1 N10 N11 C42 -153.6(4) . . . . ?
C44 N10 N11 C41 -171.8(5) . . . . ?
Yb1 N10 N11 C41 34.0(7) . . . . ?
C56 N12 N13 C58 -1.3(6) . . . . ?
C55 N12 N13 C58 176.4(5) . . . . ?
C56 N12 N13 Yb2 141.9(4) . . . . ?
C55 N12 N13 Yb2 -40.4(8) . . . . ?
O4 Yb2 N13 C58 -23.6(4) . . . . ?
O201 Yb2 N13 C58 -103.0(4) . . . . ?
O2 Yb2 N13 C58 66.3(4) . . . . ?
O203 Yb2 N13 C58 162.0(4) . . . . ?
N14 Yb2 N13 C58 -17.7(4) . . . . ?
N6 Yb2 N13 C58 87.7(4) . . . . ?
N5 Yb2 N13 C58 -155.3(4) . . . . ?
O4 Yb2 N13 N12 -165.0(4) . . . . ?
O201 Yb2 N13 N12 115.6(5) . . . . ?
O2 Yb2 N13 N12 -75.1(5) . . . . ?
O203 Yb2 N13 N12 20.6(5) . . . . ?
N14 Yb2 N13 N12 -159.1(5) . . . . ?
N6 Yb2 N13 N12 -53.8(6) . . . . ?
N5 Yb2 N13 N12 63.2(6) . . . . ?
O4 Yb2 N14 C59 -177.3(5) . . . . ?
O201 Yb2 N14 C59 88.8(4) . . . . ?
O2 Yb2 N14 C59 -67.1(4) . . . . ?
O203 Yb2 N14 C59 7.2(6) . . . . ?
N6 Yb2 N14 C59 -120.4(4) . . . . ?
N5 Yb2 N14 C59 159.2(4) . . . . ?
N13 Yb2 N14 C59 7.6(4) . . . . ?
O4 Yb2 N14 C63 6.1(4) . . . . ?
O201 Yb2 N14 C63 -87.8(4) . . . . ?
O2 Yb2 N14 C63 116.3(5) . . . . ?
O203 Yb2 N14 C63 -169.4(4) . . . . ?
N6 Yb2 N14 C63 63.0(5) . . . . ?
N5 Yb2 N14 C63 -17.4(5) . . . . ?
N13 Yb2 N14 C63 -169.0(5) . . . . ?
C6 C1 C2 C3 0.2(8) . . . . ?
C7 C1 C2 C3 178.6(5) . . . . ?
C6 C1 C2 C21 -179.3(5) . . . . ?
C7 C1 C2 C21 -0.9(7) . . . . ?
C1 C2 C3 C4 0.4(9) . . . . ?
C21 C2 C3 C4 179.9(6) . . . . ?
C2 C3 C4 C5 0.0(10) . . . . ?
C3 C4 C5 C6 -1.0(10) . . . . ?
C2 C1 C6 C5 -1.2(9) . . . . ?
C7 C1 C6 C5 -179.6(5) . . . . ?
C4 C5 C6 C1 1.6(10) . . . . ?
C8 N3 C7 C1 85.6(7) . . . . ?
N2 N3 C7 C1 -90.6(6) . . . . ?
C6 C1 C7 N3 -4.1(8) . . . . ?
C2 C1 C7 N3 177.5(5) . . . . ?
N2 N3 C8 C9 0.6(7) . . . . ?
C7 N3 C8 C9 -176.0(6) . . . . ?
N3 C8 C9 C10 -1.0(7) . . . . ?
N3 N2 C10 C9 -0.7(7) . . . . ?
Yb1 N2 C10 C9 177.6(4) . . . . ?
N3 N2 C10 C11 176.9(5) . . . . ?
Yb1 N2 C10 C11 -4.7(7) . . . . ?
C8 C9 C10 N2 1.0(7) . . . . ?
C8 C9 C10 C11 -176.2(6) . . . . ?
C15 N1 C11 C12 3.4(8) . . . . ?
Yb1 N1 C11 C12 -155.3(4) . . . . ?
C15 N1 C11 C10 -176.8(5) . . . . ?
Yb1 N1 C11 C10 24.5(6) . . . . ?
N2 C10 C11 N1 -12.2(8) . . . . ?
C9 C10 C11 N1 164.8(6) . . . . ?
N2 C10 C11 C12 167.5(6) . . . . ?
C9 C10 C11 C12 -15.4(10) . . . . ?
N1 C11 C12 C13 0.7(9) . . . . ?
C10 C11 C12 C13 -179.1(6) . . . . ?
C11 C12 C13 C14 -3.0(9) . . . . ?
C12 C13 C14 C15 1.3(9) . . . . ?
C11 N1 C15 C14 -5.3(8) . . . . ?
Yb1 N1 C15 C14 154.1(5) . . . . ?
C11 N1 C15 C16 179.3(5) . . . . ?
Yb1 N1 C15 C16 -21.3(6) . . . . ?
C13 C14 C15 N1 3.0(9) . . . . ?
C13 C14 C15 C16 177.6(6) . . . . ?
Yb1 O1 C16 N7 160.3(4) . . . . ?
Yb1 O1 C16 C15 -17.6(7) . . . . ?
C17 N7 C16 O1 4.0(8) . . . . ?
C19 N7 C16 O1 -166.4(5) . . . . ?
C17 N7 C16 C15 -178.3(5) . . . . ?
C19 N7 C16 C15 11.3(9) . . . . ?
N1 C15 C16 O1 25.0(7) . . . . ?
C14 C15 C16 O1 -150.1(6) . . . . ?
N1 C15 C16 N7 -152.8(5) . . . . ?
C14 C15 C16 N7 32.1(9) . . . . ?
C16 N7 C17 C18 -80.8(7) . . . . ?
C19 N7 C17 C18 90.3(6) . . . . ?
C16 N7 C19 C20 -110.4(6) . . . . ?
C17 N7 C19 C20 79.2(6) . . . . ?
C22 N4 C21 C2 -80.4(7) . . . . ?
N5 N4 C21 C2 92.0(6) . . . . ?
C3 C2 C21 N4 -2.4(8) . . . . ?
C1 C2 C21 N4 177.1(5) . . . . ?
N5 N4 C22 C23 -0.1(8) . . . . ?
C21 N4 C22 C23 173.0(6) . . . . ?
N4 C22 C23 C24 0.0(8) . . . . ?
N4 N5 C24 C23 -0.1(7) . . . . ?
Yb2 N5 C24 C23 -178.8(4) . . . . ?
N4 N5 C24 C25 -178.6(5) . . . . ?
Yb2 N5 C24 C25 2.7(7) . . . . ?
C22 C23 C24 N5 0.0(8) . . . . ?
C22 C23 C24 C25 178.3(6) . . . . ?
C29 N6 C25 C26 -0.5(8) . . . . ?
Yb2 N6 C25 C26 161.8(5) . . . . ?
C29 N6 C25 C24 179.0(5) . . . . ?
Yb2 N6 C25 C24 -18.7(7) . . . . ?
N5 C24 C25 N6 10.0(8) . . . . ?
C23 C24 C25 N6 -168.2(6) . . . . ?
N5 C24 C25 C26 -170.5(6) . . . . ?
C23 C24 C25 C26 11.3(10) . . . . ?
N6 C25 C26 C27 -3.4(9) . . . . ?
C24 C25 C26 C27 177.2(6) . . . . ?
C25 C26 C27 C28 2.6(10) . . . . ?
C26 C27 C28 C29 1.8(10) . . . . ?
C25 N6 C29 C28 5.2(9) . . . . ?
Yb2 N6 C29 C28 -157.6(5) . . . . ?
C25 N6 C29 C30 -178.8(5) . . . . ?
Yb2 N6 C29 C30 18.3(6) . . . . ?
C27 C28 C29 N6 -5.9(9) . . . . ?
C27 C28 C29 C30 178.8(6) . . . . ?
Yb2 O2 C30 N8 -168.7(4) . . . . ?
Yb2 O2 C30 C29 10.3(8) . . . . ?
C31 N8 C30 O2 -4.5(10) . . . . ?
C33 N8 C30 O2 167.2(6) . . . . ?
C31 N8 C30 C29 176.6(7) . . . . ?
C33 N8 C30 C29 -11.7(11) . . . . ?
N6 C29 C30 O2 -18.5(8) . . . . ?
C28 C29 C30 O2 157.2(6) . . . . ?
N6 C29 C30 N8 160.5(6) . . . . ?
C28 C29 C30 N8 -23.8(10) . . . . ?
C30 N8 C31 C32 84.5(9) . . . . ?
C33 N8 C31 C32 -88.3(8) . . . . ?
C30 N8 C33 C34 108.4(8) . . . . ?
C31 N8 C33 C34 -79.7(8) . . . . ?
C40 C35 C36 C37 0.1(8) . . . . ?
C41 C35 C36 C37 178.1(5) . . . . ?
C40 C35 C36 C55 177.4(5) . . . . ?
C41 C35 C36 C55 -4.6(9) . . . . ?
C35 C36 C37 C38 -0.1(9) . . . . ?
C55 C36 C37 C38 -177.5(6) . . . . ?
C36 C37 C38 C39 0.5(9) . . . . ?
C37 C38 C39 C40 -0.9(9) . . . . ?
C38 C39 C40 C35 0.9(9) . . . . ?
C36 C35 C40 C39 -0.5(9) . . . . ?
C41 C35 C40 C39 -178.6(5) . . . . ?
C42 N11 C41 C35 6.1(9) . . . . ?
N10 N11 C41 C35 177.0(5) . . . . ?
C40 C35 C41 N11 86.5(7) . . . . ?
C36 C35 C41 N11 -91.5(7) . . . . ?
N10 N11 C42 C43 0.2(7) . . . . ?
C41 N11 C42 C43 171.7(6) . . . . ?
N11 C42 C43 C44 -0.9(6) . . . . ?
N11 N10 C44 C43 -1.2(6) . . . . ?
Yb1 N10 C44 C43 159.8(4) . . . . ?
N11 N10 C44 C45 177.9(5) . . . . ?
Yb1 N10 C44 C45 -21.1(6) . . . . ?
C42 C43 C44 N10 1.3(7) . . . . ?
C42 C43 C44 C45 -177.7(6) . . . . ?
C49 N9 C45 C46 -0.3(8) . . . . ?
Yb1 N9 C45 C46 -163.8(4) . . . . ?
C49 N9 C45 C44 -179.4(5) . . . . ?
Yb1 N9 C45 C44 17.0(6) . . . . ?
N10 C44 C45 N9 3.9(7) . . . . ?
C43 C44 C45 N9 -177.2(5) . . . . ?
N10 C44 C45 C46 -175.3(5) . . . . ?
C43 C44 C45 C46 3.6(9) . . . . ?
N9 C45 C46 C47 2.0(8) . . . . ?
C44 C45 C46 C47 -178.9(6) . . . . ?
C45 C46 C47 C48 -1.7(9) . . . . ?
C46 C47 C48 C49 -0.2(9) . . . . ?
C45 N9 C49 C48 -1.7(8) . . . . ?
Yb1 N9 C49 C48 162.0(4) . . . . ?
C45 N9 C49 C50 -175.9(4) . . . . ?
Yb1 N9 C49 C50 -12.1(5) . . . . ?
C47 C48 C49 N9 2.0(9) . . . . ?
C47 C48 C49 C50 175.0(6) . . . . ?
Yb1 O3 C50 N15 159.1(4) . . . . ?
Yb1 O3 C50 C49 -22.3(6) . . . . ?
C53 N15 C50 O3 -161.4(5) . . . . ?
C51 N15 C50 O3 7.1(8) . . . . ?
C53 N15 C50 C49 20.1(9) . . . . ?
C51 N15 C50 C49 -171.4(5) . . . . ?
N9 C49 C50 O3 21.1(7) . . . . ?
C48 C49 C50 O3 -152.7(6) . . . . ?
N9 C49 C50 N15 -160.4(5) . . . . ?
C48 C49 C50 N15 25.8(9) . . . . ?
C50 N15 C51 C52 76.5(7) . . . . ?
C53 N15 C51 C52 -113.9(6) . . . . ?
C50 N15 C53 C54 -120.9(7) . . . . ?
C51 N15 C53 C54 70.7(7) . . . . ?
C56 N12 C55 C36 46.1(8) . . . . ?
N13 N12 C55 C36 -131.1(6) . . . . ?
C37 C36 C55 N12 -106.0(7) . . . . ?
C35 C36 C55 N12 76.7(7) . . . . ?
N13 N12 C56 C57 1.1(7) . . . . ?
C55 N12 C56 C57 -176.4(5) . . . . ?
N12 C56 C57 C58 -0.4(7) . . . . ?
N12 N13 C58 C57 1.0(6) . . . . ?
Yb2 N13 C58 C57 -152.0(4) . . . . ?
N12 N13 C58 C59 -179.6(5) . . . . ?
Yb2 N13 C58 C59 27.4(6) . . . . ?
C56 C57 C58 N13 -0.4(7) . . . . ?
C56 C57 C58 C59 -179.7(6) . . . . ?
C63 N14 C59 C60 2.4(9) . . . . ?
Yb2 N14 C59 C60 -174.1(4) . . . . ?
C63 N14 C59 C58 179.5(5) . . . . ?
Yb2 N14 C59 C58 3.0(7) . . . . ?
N13 C58 C59 N14 -22.0(8) . . . . ?
C57 C58 C59 N14 157.4(6) . . . . ?
N13 C58 C59 C60 155.2(5) . . . . ?
C57 C58 C59 C60 -25.5(9) . . . . ?
N14 C59 C60 C61 0.9(10) . . . . ?
C58 C59 C60 C61 -176.1(6) . . . . ?
C59 C60 C61 C62 -3.5(11) . . . . ?
C60 C61 C62 C63 2.9(12) . . . . ?
C59 N14 C63 C62 -3.1(9) . . . . ?
Yb2 N14 C63 C62 173.5(5) . . . . ?
C59 N14 C63 C64 176.5(5) . . . . ?
Yb2 N14 C63 C64 -6.9(7) . . . . ?
C61 C62 C63 N14 0.4(11) . . . . ?
C61 C62 C63 C64 -179.0(7) . . . . ?
Yb2 O4 C64 N16 -176.3(4) . . . . ?
Yb2 O4 C64 C63 2.8(8) . . . . ?
C67 N16 C64 O4 -178.7(6) . . . . ?
C65 N16 C64 O4 -1.0(9) . . . . ?
C67 N16 C64 C63 2.4(11) . . . . ?
C65 N16 C64 C63 -179.9(6) . . . . ?
N14 C63 C64 O4 3.2(8) . . . . ?
C62 C63 C64 O4 -177.3(7) . . . . ?
N14 C63 C64 N16 -177.9(6) . . . . ?
C62 C63 C64 N16 1.7(11) . . . . ?
C64 N16 C65 C66 -91.8(7) . . . . ?
C67 N16 C65 C66 86.2(7) . . . . ?
C64 N16 C67 C68 -88.5(8) . . . . ?
C65 N16 C67 C68 93.7(7) . . . . ?
Yb1 O200 C200 O201 130.9(6) . . . . ?
Yb1 O200 C200 C201 -60.2(9) . . . . ?
Yb2 O201 C200 O200 -160.8(5) . . . . ?
Yb2 O201 C200 C201 31.2(11) . . . . ?
O21 Cl3 O19 Cl3' -74.2(12) . . . . ?
O20 Cl3 O19 Cl3' 70.0(13) . . . . ?
O18 Cl3 O19 Cl3' 174.2(16) . . . . ?
O20 Cl3' O19 Cl3 -69.8(12) . . . . ?
O18' Cl3' O19 Cl3 -177.4(16) . . . . ?
O21 Cl3' O19 Cl3 67.4(12) . . . . ?
O18' Cl3' O20 Cl3 172.5(18) . . . . ?
O19 Cl3' O20 Cl3 66.5(13) . . . . ?
O21 Cl3' O20 Cl3 -70.0(13) . . . . ?
O19 Cl3 O20 Cl3' -73.4(13) . . . . ?
O21 Cl3 O20 Cl3' 71.5(13) . . . . ?
O18 Cl3 O20 Cl3' -177.2(18) . . . . ?
O19 Cl3 O21 Cl3' 75.6(13) . . . . ?
O20 Cl3 O21 Cl3' -69.4(13) . . . . ?
O18 Cl3 O21 Cl3' -176.9(18) . . . . ?
O20 Cl3' O21 Cl3 71.7(13) . . . . ?
O18' Cl3' O21 Cl3 -174.9(18) . . . . ?
O19 Cl3' O21 Cl3 -65.8(13) . . . . ?
C13S O1S C12S C11S -176.2(9) . . . . ?
C12S O1S C13S C14S 162.1(11) . . . . ?
